data_7021697
loop_
_publ_author_name
'Lemus, Luis'
'Guerrero, Juan'
'Costamagna, Juan'
'Lorca, Romina'
'Jara, Danilo H.'
'Ferraudi, Guillermo'
'Oliver, Allen'
'Lappin, A. Graham'

_publ_section_title
;
 Resolution and characterization of helicate dimer and trimer complexes of
 1,3-bis(9-methyl-1,10-phenanthrolin-2-yl)propane with copper(i).
;
_journal_issue 32
_journal_name_full 'Dalton transactions (Cambridge, England : 2003)'
_journal_page_first 11426
_journal_page_last 11435
_journal_paper_doi 10.1039/c3dt50971k
_journal_volume 42
_journal_year 2013
_chemical_absolute_configuration ad
_chemical_formula_moiety 'C58 H48 Cu2 N8 , 2(C18 H12 O6 As) 2(C2 H3 N)'
_chemical_formula_sum 'C98 H78 As2 Cu2 N10 O12'
_chemical_formula_weight 1864.62
_chemical_name_systematic
;
 ?
;
_space_group_crystal_system monoclinic
_space_group_IT_number 4
_space_group_name_Hall 'P 2yb'
_space_group_name_H-M_alt 'P 1 21 1'
_symmetry_space_group_name_Hall 'P 2yb'
_symmetry_space_group_name_H-M 'P 1 21 1'
_atom_sites_solution_hydrogens geom
_atom_sites_solution_primary direct
_atom_sites_solution_secondary difmap
_audit_creation_method SHELXL-2012
_cell_angle_alpha 90
_cell_angle_beta 90.228(2)
_cell_angle_gamma 90
_cell_formula_units_Z 4
_cell_length_a 17.1177(6)
_cell_length_b 17.4161(6)
_cell_length_c 28.7700(9)
_cell_measurement_reflns_used 5013
_cell_measurement_temperature 100(2)
_cell_measurement_theta_max 20.37
_cell_measurement_theta_min 2.26
_cell_volume 8576.9(5)
_computing_cell_refinement 'Bruker SAINT v7.66A'
_computing_data_collection 'Bruker APEX-II v2009-9'
_computing_data_reduction 'Bruker SAINT v7.66A'
_computing_molecular_graphics 'XP (Sheldrick, 2008)'
_computing_publication_material 'CIFTab (Sheldrick, 2012)'
_computing_structure_refinement 'SHELXL-2012 (Sheldrick, 2012)'
_computing_structure_solution 'SHELXS-97 (Sheldrick, 2008)'
_diffrn_ambient_temperature 100(2)
_diffrn_detector_area_resol_mean 8.33
_diffrn_measured_fraction_theta_full 0.803
_diffrn_measured_fraction_theta_max 0.997
_diffrn_measurement_device_type 'Bruker APEX-II'
_diffrn_measurement_method 'combination of \w and \f-scans '
_diffrn_radiation_monochromator graphite
_diffrn_radiation_source 'fine-focus sealed tube'
_diffrn_radiation_type MoK\a
_diffrn_radiation_wavelength 0.71073
_diffrn_reflns_av_R_equivalents 0.0736
_diffrn_reflns_av_unetI/netI 0.1059
_diffrn_reflns_Laue_measured_fraction_full 0.803
_diffrn_reflns_Laue_measured_fraction_max 0.997
_diffrn_reflns_limit_h_max 19
_diffrn_reflns_limit_h_min -18
_diffrn_reflns_limit_k_max 19
_diffrn_reflns_limit_k_min -19
_diffrn_reflns_limit_l_max 31
_diffrn_reflns_limit_l_min -31
_diffrn_reflns_number 86434
_diffrn_reflns_point_group_measured_fraction_full 0.778
_diffrn_reflns_point_group_measured_fraction_max 0.969
_diffrn_reflns_theta_full 25.242
_diffrn_reflns_theta_max 23.358
_diffrn_reflns_theta_min 0.708
_exptl_absorpt_coefficient_mu 1.332
_exptl_absorpt_correction_T_max 0.8929
_exptl_absorpt_correction_T_min 0.7027
_exptl_absorpt_correction_type numerical
_exptl_absorpt_process_details 'SADABS, Sheldrick, 2008'
_exptl_crystal_colour orange/red
_exptl_crystal_density_diffrn 1.444
_exptl_crystal_description blade
_exptl_crystal_F_000 3824
_exptl_crystal_size_max 0.285
_exptl_crystal_size_mid 0.097
_exptl_crystal_size_min 0.087
_refine_diff_density_max 1.374
_refine_diff_density_min -0.608
_refine_diff_density_rms 0.128
_refine_ls_abs_structure_details
;
 Flack x determined using 5515 quotients [(I+)-(I-)]/[(I+)+(I-)]
 (Parsons and Flack (2004), Acta Cryst. A60, s61).
;
_refine_ls_abs_structure_Flack 0.037(5)
_refine_ls_extinction_method none
_refine_ls_goodness_of_fit_ref 1.019
_refine_ls_hydrogen_treatment constr
_refine_ls_matrix_type full
_refine_ls_number_parameters 2185
_refine_ls_number_reflns 24173
_refine_ls_number_restraints 1509
_refine_ls_restrained_S_all 1.010
_refine_ls_R_factor_all 0.1267
_refine_ls_R_factor_gt 0.0791
_refine_ls_shift/su_max 0.000
_refine_ls_shift/su_mean 0.000
_refine_ls_structure_factor_coef Fsqd
_refine_ls_weighting_details
;
 w=1/[\s^2^(Fo^2^)+(0.1267P)^2^+25.5625P]
 where P=(Fo^2^+2Fc^2^)/3
;
_refine_ls_weighting_scheme calc
_refine_ls_wR_factor_gt 0.2007
_refine_ls_wR_factor_ref 0.2312
_reflns_Friedel_coverage 0.871
_reflns_Friedel_fraction_full 0.752
_reflns_Friedel_fraction_max 0.938
_reflns_number_gt 16237
_reflns_number_total 24173
_reflns_threshold_expression 'I > 2\s(I)'
_cod_data_source_file c3dt50971k.txt
_cod_data_source_block nd1014z
_cod_database_code 7021697
_shelx_space_group_comment
;
The symmetry employed for this shelxl refinement is uniquely defined
by the following loop, which should always be used as a source of
symmetry information in preference to the above space-group names.
They are only intended as comments.
;
_shelx_estimated_absorpt_t_min 0.703
_shelx_estimated_absorpt_t_max 0.893
_shelxl_version_number 2012-9

loop_
_space_group_symop_operation_xyz
'x, y, z'
'-x, y+1/2, -z'

loop_
_atom_site_label
_atom_site_type_symbol
_atom_site_fract_x
_atom_site_fract_y
_atom_site_fract_z
_atom_site_U_iso_or_equiv
_atom_site_adp_type
_atom_site_occupancy
_atom_site_site_symmetry_order
_atom_site_calc_flag
_atom_site_refinement_flags_posn
_atom_site_refinement_flags_adp
Cu1 Cu 0.30946(12) 0.73475(11) 0.43677(7) 0.0301(5) Uani 1 1 d . .
Cu2 Cu 0.41882(12) 0.55472(11) 0.62172(7) 0.0328(5) Uani 1 1 d . .
N1 N 0.2299(9) 0.8155(8) 0.4187(5) 0.040(3) Uani 1 1 d . U
N2 N 0.2134(8) 0.6669(8) 0.4441(5) 0.035(3) Uani 1 1 d . U
N3 N 0.3236(8) 0.6120(8) 0.6470(4) 0.030(2) Uani 1 1 d . U
N4 N 0.3774(8) 0.4691(8) 0.6622(4) 0.032(2) Uani 1 1 d . U
N5 N 0.3875(8) 0.6909(7) 0.3903(4) 0.028(2) Uani 1 1 d . U
N6 N 0.4072(8) 0.7560(7) 0.4736(4) 0.025(2) Uani 1 1 d . U
N7 N 0.4601(8) 0.5339(7) 0.5563(4) 0.029(2) Uani 1 1 d . U
N8 N 0.5262(8) 0.6044(8) 0.6299(5) 0.033(2) Uani 1 1 d . U
C1 C 0.3213(12) 0.9194(10) 0.4116(7) 0.052(5) Uani 1 1 d . U
H1A H 0.3585 0.8792 0.4027 0.078 Uiso 1 1 calc R U
H1B H 0.3327 0.9365 0.4433 0.078 Uiso 1 1 calc R U
H1C H 0.3260 0.9629 0.3902 0.078 Uiso 1 1 calc R U
C2 C 0.2395(11) 0.8879(10) 0.4093(6) 0.045(3) Uani 1 1 d . U
C3 C 0.1729(12) 0.9361(11) 0.3963(7) 0.050(3) Uani 1 1 d . U
H3A H 0.1800 0.9891 0.3894 0.060 Uiso 1 1 calc R U
C4 C 0.1026(12) 0.9044(11) 0.3942(7) 0.052(3) Uani 1 1 d . U
H4A H 0.0592 0.9355 0.3857 0.062 Uiso 1 1 calc R U
C5 C 0.0901(12) 0.8256(11) 0.4043(7) 0.050(3) Uani 1 1 d . U
C6 C 0.1565(11) 0.7844(10) 0.4179(6) 0.042(3) Uani 1 1 d . U
C7 C 0.0177(12) 0.7888(12) 0.4012(7) 0.058(3) Uani 1 1 d . U
H7A H -0.0267 0.8171 0.3912 0.070 Uiso 1 1 calc R U
C8 C 0.0094(12) 0.7130(12) 0.4124(7) 0.057(3) Uani 1 1 d . U
H8A H -0.0404 0.6891 0.4098 0.068 Uiso 1 1 calc R U
C9 C 0.0741(11) 0.6702(11) 0.4277(7) 0.050(3) Uani 1 1 d . U
C10 C 0.1475(11) 0.7040(10) 0.4301(6) 0.040(3) Uani 1 1 d . U
C11 C 0.0676(12) 0.5901(11) 0.4390(7) 0.049(3) Uani 1 1 d . U
H11A H 0.0194 0.5633 0.4371 0.059 Uiso 1 1 calc R U
C12 C 0.1352(10) 0.5551(10) 0.4528(6) 0.043(3) Uani 1 1 d . U
H12A H 0.1333 0.5025 0.4615 0.051 Uiso 1 1 calc R U
C13 C 0.2087(10) 0.5940(10) 0.4548(6) 0.038(3) Uani 1 1 d . U
C14 C 0.2802(10) 0.5510(9) 0.4683(6) 0.039(3) Uani 1 1 d . U
H14A H 0.3264 0.5837 0.4622 0.047 Uiso 1 1 calc R U
H14B H 0.2845 0.5049 0.4483 0.047 Uiso 1 1 calc R U
C15 C 0.2821(10) 0.5257(9) 0.5196(6) 0.038(3) Uani 1 1 d . U
H15A H 0.2924 0.5711 0.5394 0.045 Uiso 1 1 calc R U
H15B H 0.2301 0.5052 0.5281 0.045 Uiso 1 1 calc R U
C16 C 0.3438(10) 0.4647(9) 0.5298(6) 0.034(3) Uani 1 1 d . U
H16A H 0.3348 0.4195 0.5096 0.041 Uiso 1 1 calc R U
H16B H 0.3396 0.4480 0.5626 0.041 Uiso 1 1 calc R U
C17 C 0.4255(10) 0.4967(9) 0.5211(6) 0.032(2) Uani 1 1 d . U
C18 C 0.4636(10) 0.4867(9) 0.4782(6) 0.032(3) Uani 1 1 d . U
H18A H 0.4377 0.4618 0.4532 0.039 Uiso 1 1 calc R U
C19 C 0.5389(10) 0.5135(9) 0.4728(6) 0.031(3) Uani 1 1 d . U
H19A H 0.5652 0.5064 0.4441 0.038 Uiso 1 1 calc R U
C20 C 0.5772(10) 0.5516(9) 0.5102(5) 0.030(2) Uani 1 1 d . U
C21 C 0.5324(10) 0.5608(9) 0.5502(5) 0.030(2) Uani 1 1 d . U
C22 C 0.6535(10) 0.5785(9) 0.5080(6) 0.034(3) Uani 1 1 d . U
H22A H 0.6824 0.5709 0.4803 0.041 Uiso 1 1 calc R U
C23 C 0.6880(10) 0.6152(9) 0.5445(6) 0.032(3) Uani 1 1 d . U
H23A H 0.7406 0.6322 0.5419 0.038 Uiso 1 1 calc R U
C24 C 0.6458(10) 0.6283(9) 0.5866(6) 0.033(2) Uani 1 1 d . U
C25 C 0.5699(10) 0.5982(9) 0.5904(6) 0.031(2) Uani 1 1 d . U
C26 C 0.6769(11) 0.6666(10) 0.6247(6) 0.037(3) Uani 1 1 d . U
H26A H 0.7279 0.6881 0.6236 0.044 Uiso 1 1 calc R U
C27 C 0.6321(10) 0.6726(10) 0.6645(6) 0.038(3) Uani 1 1 d . U
H27A H 0.6519 0.6993 0.6908 0.045 Uiso 1 1 calc R U
C28 C 0.5573(10) 0.6393(10) 0.6660(6) 0.038(3) Uani 1 1 d . U
C29 C 0.5081(11) 0.6419(11) 0.7104(6) 0.046(4) Uani 1 1 d . U
H29A H 0.4910 0.5898 0.7183 0.069 Uiso 1 1 calc R U
H29B H 0.4622 0.6745 0.7052 0.069 Uiso 1 1 calc R U
H29C H 0.5395 0.6629 0.7359 0.069 Uiso 1 1 calc R U
C30 C 0.2925(10) 0.6533(10) 0.3331(6) 0.035(4) Uani 1 1 d . U
H30A H 0.2745 0.7060 0.3275 0.052 Uiso 1 1 calc R U
H30B H 0.2595 0.6292 0.3567 0.052 Uiso 1 1 calc R U
H30C H 0.2892 0.6239 0.3041 0.052 Uiso 1 1 calc R U
C31 C 0.3754(10) 0.6547(9) 0.3498(5) 0.033(3) Uani 1 1 d . U
C32 C 0.4364(10) 0.6216(9) 0.3259(6) 0.034(3) Uani 1 1 d . U
H32A H 0.4258 0.5954 0.2975 0.041 Uiso 1 1 calc R U
C33 C 0.5122(10) 0.6253(9) 0.3419(5) 0.033(3) Uani 1 1 d . U
H33A H 0.5535 0.6010 0.3256 0.040 Uiso 1 1 calc R U
C34 C 0.5267(10) 0.6664(9) 0.3832(5) 0.031(2) Uani 1 1 d . U
C35 C 0.4620(10) 0.6936(9) 0.4066(5) 0.028(2) Uani 1 1 d . U
C36 C 0.6033(10) 0.6785(9) 0.4019(5) 0.033(3) Uani 1 1 d . U
H36A H 0.6475 0.6606 0.3853 0.039 Uiso 1 1 calc R U
C37 C 0.6132(10) 0.7142(9) 0.4420(5) 0.034(3) Uani 1 1 d . U
H37A H 0.6648 0.7226 0.4532 0.041 Uiso 1 1 calc R U
C38 C 0.5490(10) 0.7406(9) 0.4691(5) 0.033(2) Uani 1 1 d . U
C39 C 0.4734(9) 0.7306(9) 0.4511(5) 0.027(2) Uani 1 1 d . U
C40 C 0.5552(10) 0.7757(9) 0.5130(5) 0.033(3) Uani 1 1 d . U
H40A H 0.6050 0.7823 0.5271 0.039 Uiso 1 1 calc R U
C41 C 0.4896(10) 0.8002(9) 0.5351(5) 0.030(3) Uani 1 1 d . U
H41A H 0.4939 0.8243 0.5646 0.036 Uiso 1 1 calc R U
C42 C 0.4162(9) 0.7905(9) 0.5149(5) 0.028(2) Uani 1 1 d . U
C43 C 0.3432(9) 0.8208(9) 0.5380(5) 0.029(3) Uani 1 1 d . U
H43A H 0.3078 0.8415 0.5137 0.034 Uiso 1 1 calc R U
H43B H 0.3577 0.8636 0.5589 0.034 Uiso 1 1 calc R U
C44 C 0.2994(9) 0.7601(9) 0.5659(5) 0.028(3) Uani 1 1 d . U
H44A H 0.2891 0.7150 0.5459 0.033 Uiso 1 1 calc R U
H44B H 0.2485 0.7812 0.5759 0.033 Uiso 1 1 calc R U
C45 C 0.3463(9) 0.7346(10) 0.6091(5) 0.030(3) Uani 1 1 d . U
H45A H 0.3940 0.7074 0.5988 0.036 Uiso 1 1 calc R U
H45B H 0.3629 0.7807 0.6267 0.036 Uiso 1 1 calc R U
C46 C 0.3000(10) 0.6827(10) 0.6406(5) 0.032(2) Uani 1 1 d . U
C47 C 0.2350(10) 0.7130(11) 0.6627(6) 0.037(3) Uani 1 1 d . U
H47A H 0.2214 0.7653 0.6581 0.044 Uiso 1 1 calc R U
C48 C 0.1908(10) 0.6681(11) 0.6909(6) 0.039(3) Uani 1 1 d . U
H48A H 0.1459 0.6884 0.7058 0.047 Uiso 1 1 calc R U
C49 C 0.2128(10) 0.5903(11) 0.6979(6) 0.037(2) Uani 1 1 d . U
C50 C 0.2800(10) 0.5645(10) 0.6754(6) 0.033(2) Uani 1 1 d . U
C51 C 0.1710(10) 0.5373(10) 0.7285(6) 0.035(3) Uani 1 1 d . U
H51A H 0.1243 0.5528 0.7435 0.042 Uiso 1 1 calc R U
C52 C 0.1994(10) 0.4676(10) 0.7348(6) 0.035(3) Uani 1 1 d . U
H52A H 0.1709 0.4334 0.7540 0.042 Uiso 1 1 calc R U
C53 C 0.2691(10) 0.4405(10) 0.7149(6) 0.035(2) Uani 1 1 d . U
C54 C 0.3113(10) 0.4891(10) 0.6834(5) 0.032(2) Uani 1 1 d . U
C55 C 0.3031(11) 0.3678(10) 0.7208(6) 0.038(3) Uani 1 1 d . U
H55A H 0.2773 0.3314 0.7400 0.046 Uiso 1 1 calc R U
C56 C 0.3724(11) 0.3469(10) 0.7001(6) 0.039(3) Uani 1 1 d . U
H56A H 0.3964 0.2991 0.7073 0.046 Uiso 1 1 calc R U
C57 C 0.4063(10) 0.3967(10) 0.6685(6) 0.036(3) Uani 1 1 d . U
C58 C 0.4747(11) 0.3753(10) 0.6416(6) 0.044(4) Uani 1 1 d . U
H58A H 0.5086 0.4202 0.6378 0.067 Uiso 1 1 calc R U
H58B H 0.4581 0.3567 0.6109 0.067 Uiso 1 1 calc R U
H58C H 0.5033 0.3347 0.6579 0.067 Uiso 1 1 calc R U
Cu3 Cu 0.41242(14) 0.45485(12) 0.12092(7) 0.0381(6) Uani 1 1 d . .
Cu4 Cu 0.31998(12) 0.64092(12) -0.07263(8) 0.0378(6) Uani 1 1 d . .
N9 N 0.3644(9) 0.3731(8) 0.1620(4) 0.044(3) Uani 1 1 d . U
N10 N 0.3194(9) 0.5175(8) 0.1425(5) 0.041(3) Uani 1 1 d . U
N11 N 0.4149(7) 0.6587(7) -0.0313(4) 0.028(2) Uani 1 1 d . U
N12 N 0.4008(8) 0.5988(7) -0.1174(4) 0.032(2) Uani 1 1 d . U
N13 N 0.5215(9) 0.4983(8) 0.1325(5) 0.038(3) Uani 1 1 d . U
N14 N 0.4568(8) 0.4333(7) 0.0573(4) 0.029(2) Uani 1 1 d . U
N15 N 0.2199(9) 0.5790(11) -0.0605(7) 0.063(3) Uani 1 1 d . U
N16 N 0.2430(11) 0.7214(11) -0.0893(8) 0.079(4) Uani 1 1 d . U
C1A C 0.4579(13) 0.2736(12) 0.1449(7) 0.059(5) Uani 1 1 d . U
H1AA H 0.4947 0.3164 0.1416 0.088 Uiso 1 1 calc R U
H1AB H 0.4434 0.2544 0.1140 0.088 Uiso 1 1 calc R U
H1AC H 0.4826 0.2323 0.1628 0.088 Uiso 1 1 calc R U
C2A C 0.3862(13) 0.3007(11) 0.1696(6) 0.049(3) Uani 1 1 d . U
C3A C 0.3424(13) 0.2529(12) 0.2006(6) 0.053(3) Uani 1 1 d . U
H3AA H 0.3582 0.2012 0.2053 0.064 Uiso 1 1 calc R U
C4A C 0.2811(13) 0.2791(12) 0.2227(6) 0.052(3) Uani 1 1 d . U
H4AA H 0.2541 0.2476 0.2443 0.063 Uiso 1 1 calc R U
C5A C 0.2568(12) 0.3519(12) 0.2141(6) 0.049(3) Uani 1 1 d . U
C6A C 0.2971(12) 0.3977(11) 0.1830(6) 0.045(3) Uani 1 1 d . U
C7A C 0.1858(12) 0.3854(13) 0.2344(6) 0.053(3) Uani 1 1 d . U
H7AA H 0.1558 0.3559 0.2556 0.064 Uiso 1 1 calc R U
C8A C 0.1631(13) 0.4546(12) 0.2237(6) 0.053(3) Uani 1 1 d . U
H8AA H 0.1144 0.4724 0.2352 0.063 Uiso 1 1 calc R U
C9A C 0.2086(12) 0.5049(12) 0.1954(6) 0.048(3) Uani 1 1 d . U
C10A C 0.2742(11) 0.4751(11) 0.1735(6) 0.044(3) Uani 1 1 d . U
C11A C 0.1906(12) 0.5811(12) 0.1849(6) 0.050(3) Uani 1 1 d . U
H11B H 0.1455 0.6038 0.1982 0.060 Uiso 1 1 calc R U
C12A C 0.2351(11) 0.6228(12) 0.1567(6) 0.047(3) Uani 1 1 d . U
H12B H 0.2235 0.6755 0.1517 0.056 Uiso 1 1 calc R U
C13A C 0.2988(11) 0.5891(11) 0.1344(6) 0.042(3) Uani 1 1 d . U
C14A C 0.3482(11) 0.6340(10) 0.0995(6) 0.042(3) Uani 1 1 d . U
H14C H 0.3905 0.6003 0.0879 0.051 Uiso 1 1 calc R U
H14D H 0.3730 0.6780 0.1156 0.051 Uiso 1 1 calc R U
C15A C 0.3010(10) 0.6642(10) 0.0579(6) 0.039(3) Uani 1 1 d . U
H15C H 0.2867 0.6206 0.0374 0.047 Uiso 1 1 calc R U
H15D H 0.2521 0.6878 0.0692 0.047 Uiso 1 1 calc R U
C16A C 0.3468(10) 0.7236(9) 0.0296(6) 0.035(3) Uani 1 1 d . U
H16C H 0.3133 0.7429 0.0041 0.042 Uiso 1 1 calc R U
H16D H 0.3600 0.7677 0.0499 0.042 Uiso 1 1 calc R U
C17A C 0.4203(9) 0.6914(9) 0.0096(5) 0.030(2) Uani 1 1 d . U
C18A C 0.4934(9) 0.6979(9) 0.0329(5) 0.029(3) Uani 1 1 d . U
H18B H 0.4962 0.7216 0.0626 0.034 Uiso 1 1 calc R U
C19A C 0.5580(9) 0.6709(9) 0.0131(5) 0.027(3) Uani 1 1 d . U
H19B H 0.6067 0.6750 0.0289 0.032 Uiso 1 1 calc R U
C20A C 0.5542(9) 0.6366(9) -0.0307(5) 0.027(2) Uani 1 1 d . U
C21A C 0.4822(9) 0.6307(9) -0.0514(5) 0.027(2) Uani 1 1 d . U
C22A C 0.6219(10) 0.6059(9) -0.0566(5) 0.031(3) Uani 1 1 d . U
H22B H 0.6725 0.6103 -0.0432 0.037 Uiso 1 1 calc R U
C23A C 0.6145(10) 0.5729(9) -0.0973(5) 0.030(3) Uani 1 1 d . U
H23B H 0.6593 0.5532 -0.1126 0.036 Uiso 1 1 calc R U
C24A C 0.5392(10) 0.5663(9) -0.1190(5) 0.029(2) Uani 1 1 d . U
C25A C 0.4740(10) 0.5960(9) -0.0968(5) 0.029(2) Uani 1 1 d . U
C26A C 0.5275(10) 0.5316(9) -0.1632(5) 0.032(3) Uani 1 1 d . U
H26B H 0.5697 0.5069 -0.1786 0.038 Uiso 1 1 calc R U
C27A C 0.4538(10) 0.5340(9) -0.1838(6) 0.035(3) Uani 1 1 d . U
H27B H 0.4451 0.5115 -0.2134 0.042 Uiso 1 1 calc R U
C28A C 0.3932(10) 0.5696(9) -0.1605(6) 0.034(3) Uani 1 1 d . U
C29A C 0.3147(11) 0.5804(11) -0.1812(6) 0.050(4) Uani 1 1 d . U
H29D H 0.3007 0.6350 -0.1801 0.075 Uiso 1 1 calc R U
H29E H 0.2763 0.5506 -0.1636 0.075 Uiso 1 1 calc R U
H29F H 0.3151 0.5630 -0.2136 0.075 Uiso 1 1 calc R U
C30A C 0.5053(12) 0.5264(11) 0.2145(6) 0.050(4) Uani 1 1 d . U
H30D H 0.5383 0.5389 0.2413 0.075 Uiso 1 1 calc R U
H30E H 0.4811 0.4760 0.2191 0.075 Uiso 1 1 calc R U
H30F H 0.4645 0.5655 0.2111 0.075 Uiso 1 1 calc R U
C31A C 0.5532(12) 0.5248(10) 0.1723(6) 0.045(3) Uani 1 1 d . U
C32A C 0.6282(11) 0.5511(11) 0.1729(6) 0.049(3) Uani 1 1 d . U
H32B H 0.6491 0.5703 0.2012 0.058 Uiso 1 1 calc R U
C33A C 0.6757(12) 0.5512(11) 0.1335(6) 0.047(3) Uani 1 1 d . U
H33B H 0.7270 0.5718 0.1342 0.056 Uiso 1 1 calc R U
C34A C 0.6438(11) 0.5192(10) 0.0927(6) 0.039(3) Uani 1 1 d . U
C35A C 0.5676(10) 0.4935(10) 0.0947(5) 0.033(2) Uani 1 1 d . U
C36A C 0.6898(11) 0.5078(10) 0.0506(6) 0.040(3) Uani 1 1 d . U
H36B H 0.7428 0.5238 0.0497 0.048 Uiso 1 1 calc R U
C37A C 0.6571(10) 0.4751(10) 0.0137(6) 0.038(3) Uani 1 1 d . U
H37B H 0.6873 0.4691 -0.0137 0.045 Uiso 1 1 calc R U
C38A C 0.5802(10) 0.4492(10) 0.0137(5) 0.033(2) Uani 1 1 d . U
C39A C 0.5324(10) 0.4582(9) 0.0533(5) 0.031(2) Uani 1 1 d . U
C40A C 0.5415(10) 0.4152(10) -0.0255(6) 0.033(3) Uani 1 1 d . U
H40B H 0.5686 0.4095 -0.0540 0.040 Uiso 1 1 calc R U
C41A C 0.4652(10) 0.3907(10) -0.0221(5) 0.033(3) Uani 1 1 d . U
H41B H 0.4399 0.3681 -0.0481 0.039 Uiso 1 1 calc R U
C42A C 0.4252(10) 0.3995(9) 0.0199(6) 0.033(2) Uani 1 1 d . U
C43A C 0.3436(10) 0.3716(10) 0.0251(6) 0.039(3) Uani 1 1 d . U
H43C H 0.3361 0.3531 0.0573 0.047 Uiso 1 1 calc R U
H43D H 0.3353 0.3275 0.0039 0.047 Uiso 1 1 calc R U
C44A C 0.2825(11) 0.4336(11) 0.0144(6) 0.046(3) Uani 1 1 d . U
H44C H 0.2300 0.4130 0.0216 0.055 Uiso 1 1 calc R U
H44D H 0.2919 0.4781 0.0351 0.055 Uiso 1 1 calc R U
C45A C 0.2828(11) 0.4609(12) -0.0349(7) 0.051(3) Uani 1 1 d . U
H45C H 0.3291 0.4940 -0.0397 0.062 Uiso 1 1 calc R U
H45D H 0.2878 0.4160 -0.0557 0.062 Uiso 1 1 calc R U
C46A C 0.2123(11) 0.5042(14) -0.0479(8) 0.061(3) Uani 1 1 d . U
C47A C 0.1381(12) 0.4650(15) -0.0453(9) 0.073(4) Uani 1 1 d . U
H47B H 0.1337 0.4128 -0.0361 0.087 Uiso 1 1 calc R U
C48A C 0.0742(14) 0.5092(16) -0.0573(9) 0.083(4) Uani 1 1 d . U
H48B H 0.0240 0.4863 -0.0599 0.100 Uiso 1 1 calc R U
C49A C 0.0838(14) 0.5878(17) -0.0656(10) 0.086(3) Uani 1 1 d . U
C50A C 0.1563(13) 0.6211(15) -0.0693(9) 0.076(3) Uani 1 1 d . U
C51A C 0.0171(15) 0.6350(17) -0.0730(10) 0.095(4) Uani 1 1 d . U
H51B H -0.0342 0.6147 -0.0704 0.114 Uiso 1 1 calc R U
C52A C 0.0285(15) 0.7076(17) -0.0836(10) 0.096(4) Uani 1 1 d . U
H52B H -0.0172 0.7376 -0.0884 0.115 Uiso 1 1 calc R U
C53A C 0.1008(15) 0.7469(17) -0.0889(11) 0.093(4) Uani 1 1 d . U
C54A C 0.1693(14) 0.6980(15) -0.0827(10) 0.082(3) Uani 1 1 d . U
C55A C 0.1199(15) 0.8246(17) -0.1012(10) 0.094(4) Uani 1 1 d . U
H55B H 0.0785 0.8603 -0.1053 0.113 Uiso 1 1 calc R U
C56A C 0.1931(14) 0.8488(16) -0.1072(10) 0.090(4) Uani 1 1 d . U
H56B H 0.2041 0.9005 -0.1153 0.109 Uiso 1 1 calc R U
C57A C 0.2550(14) 0.7934(15) -0.1009(10) 0.085(4) Uani 1 1 d . U
C58A C 0.3356(14) 0.8170(14) -0.1081(10) 0.088(6) Uani 1 1 d . U
H58D H 0.3652 0.7741 -0.1213 0.132 Uiso 1 1 calc R U
H58E H 0.3590 0.8320 -0.0784 0.132 Uiso 1 1 calc R U
H58F H 0.3370 0.8606 -0.1296 0.132 Uiso 1 1 calc R U
As1 As 0.25381(13) -0.00792(11) 0.65199(7) 0.0460(6) Uani 1 1 d . .
O1 O 0.2759(9) -0.0727(8) 0.7017(5) 0.060(3) Uani 1 1 d . U
O2 O 0.3521(8) -0.0311(7) 0.6286(4) 0.045(3) Uani 1 1 d . U
O3 O 0.3002(8) 0.0760(7) 0.6806(4) 0.054(3) Uani 1 1 d . U
O4 O 0.1633(10) 0.0189(9) 0.6819(5) 0.078(4) Uani 1 1 d . U
O5 O 0.2041(7) -0.0875(7) 0.6232(5) 0.051(3) Uani 1 1 d . U
O6 O 0.2348(7) 0.0505(6) 0.6005(4) 0.040(3) Uani 1 1 d . U
C61 C 0.3514(14) -0.0969(12) 0.7008(7) 0.058(3) Uani 1 1 d . U
C62 C 0.3851(14) -0.1401(12) 0.7358(7) 0.065(3) Uani 1 1 d . U
H62A H 0.3559 -0.1549 0.7623 0.077 Uiso 1 1 calc R U
C63 C 0.4594(15) -0.1604(13) 0.7313(8) 0.068(4) Uani 1 1 d . U
H63A H 0.4830 -0.1905 0.7551 0.081 Uiso 1 1 calc R U
C64 C 0.5043(15) -0.1392(12) 0.6927(7) 0.065(4) Uani 1 1 d . U
H64A H 0.5572 -0.1552 0.6901 0.078 Uiso 1 1 calc R U
C65 C 0.4685(13) -0.0929(11) 0.6574(7) 0.058(3) Uani 1 1 d . U
H65A H 0.4978 -0.0765 0.6313 0.070 Uiso 1 1 calc R U
C66 C 0.3935(13) -0.0730(11) 0.6616(7) 0.052(3) Uani 1 1 d . U
C67 C 0.2528(15) 0.1052(12) 0.7132(8) 0.067(3) Uani 1 1 d . U
C68 C 0.2768(16) 0.1623(13) 0.7431(8) 0.075(4) Uani 1 1 d . U
H68A H 0.3268 0.1856 0.7402 0.090 Uiso 1 1 calc R U
C69 C 0.2241(17) 0.1850(14) 0.7782(9) 0.082(4) Uani 1 1 d . U
H69A H 0.2399 0.2224 0.8003 0.099 Uiso 1 1 calc R U
C70 C 0.1556(17) 0.1562(15) 0.7809(9) 0.087(4) Uani 1 1 d . U
H70A H 0.1207 0.1755 0.8037 0.104 Uiso 1 1 calc R U
C71 C 0.1305(16) 0.0980(14) 0.7517(8) 0.084(4) Uani 1 1 d . U
H71A H 0.0813 0.0739 0.7561 0.101 Uiso 1 1 calc R U
C72 C 0.1799(16) 0.0759(14) 0.7156(9) 0.077(3) Uani 1 1 d . U
C73 C 0.1680(11) -0.0608(10) 0.5843(7) 0.049(3) Uani 1 1 d . U
C74 C 0.1147(11) -0.1042(11) 0.5580(7) 0.052(3) Uani 1 1 d . U
H74A H 0.1046 -0.1563 0.5658 0.062 Uiso 1 1 calc R U
C75 C 0.0751(12) -0.0687(11) 0.5187(7) 0.051(3) Uani 1 1 d . U
H75A H 0.0361 -0.0956 0.5017 0.061 Uiso 1 1 calc R U
C76 C 0.0955(11) 0.0036(10) 0.5073(7) 0.047(3) Uani 1 1 d . U
H76A H 0.0724 0.0265 0.4806 0.057 Uiso 1 1 calc R U
C77 C 0.1501(10) 0.0464(10) 0.5334(7) 0.045(3) Uani 1 1 d . U
H77A H 0.1635 0.0972 0.5244 0.054 Uiso 1 1 calc R U
C78 C 0.1837(11) 0.0134(10) 0.5721(7) 0.044(3) Uani 1 1 d . U
As2 As 0.14541(11) 0.29221(9) 0.46274(6) 0.0348(5) Uani 1 1 d . .
O7 O 0.2473(7) 0.3070(6) 0.4458(4) 0.041(3) Uani 1 1 d . U
O8 O 0.1168(8) 0.3552(7) 0.4151(4) 0.050(3) Uani 1 1 d . U
O9 O 0.1405(7) 0.3758(6) 0.5016(4) 0.037(3) Uani 1 1 d . U
O10 O 0.1809(7) 0.2345(6) 0.5123(4) 0.037(2) Uani 1 1 d . U
O11 O 0.0420(7) 0.2728(6) 0.4753(4) 0.038(3) Uani 1 1 d . U
O12 O 0.1456(7) 0.2061(6) 0.4255(4) 0.036(2) Uani 1 1 d . U
C79 C 0.2482(12) 0.3580(10) 0.4088(6) 0.045(3) Uani 1 1 d . U
C80 C 0.3183(13) 0.3819(11) 0.3885(6) 0.052(3) Uani 1 1 d . U
H80A H 0.3670 0.3627 0.3994 0.062 Uiso 1 1 calc R U
C81 C 0.3152(14) 0.4338(11) 0.3523(7) 0.058(3) Uani 1 1 d . U
H81A H 0.3622 0.4521 0.3388 0.070 Uiso 1 1 calc R U
C82 C 0.2457(13) 0.4587(12) 0.3362(7) 0.057(3) Uani 1 1 d . U
H82A H 0.2437 0.4934 0.3107 0.069 Uiso 1 1 calc R U
C83 C 0.1793(13) 0.4347(11) 0.3560(7) 0.054(3) Uani 1 1 d . U
H83A H 0.1305 0.4528 0.3446 0.065 Uiso 1 1 calc R U
C84 C 0.1812(12) 0.3841(11) 0.3926(6) 0.048(3) Uani 1 1 d . U
C85 C 0.1550(10) 0.3540(10) 0.5460(6) 0.038(2) Uani 1 1 d . U
C86 C 0.1472(10) 0.4025(10) 0.5842(6) 0.039(3) Uani 1 1 d . U
H86A H 0.1321 0.4546 0.5806 0.047 Uiso 1 1 calc R U
C87 C 0.1624(10) 0.3714(10) 0.6282(6) 0.041(3) Uani 1 1 d . U
H87A H 0.1577 0.4032 0.6548 0.049 Uiso 1 1 calc R U
C88 C 0.1839(10) 0.2967(10) 0.6336(6) 0.042(3) Uani 1 1 d . U
H88A H 0.1932 0.2773 0.6640 0.051 Uiso 1 1 calc R U
C89 C 0.1925(10) 0.2480(10) 0.5955(6) 0.038(3) Uani 1 1 d . U
H89A H 0.2080 0.1961 0.5994 0.046 Uiso 1 1 calc R U
C90 C 0.1779(10) 0.2776(10) 0.5527(6) 0.037(2) Uani 1 1 d . U
C91 C 0.0160(10) 0.2134(9) 0.4490(6) 0.037(2) Uani 1 1 d . U
C92 C -0.0619(10) 0.1904(9) 0.4485(6) 0.038(3) Uani 1 1 d . U
H92A H -0.1007 0.2140 0.4672 0.045 Uiso 1 1 calc R U
C93 C -0.0783(11) 0.1299(9) 0.4182(6) 0.039(3) Uani 1 1 d . U
H93A H -0.1307 0.1119 0.4169 0.047 Uiso 1 1 calc R U
C94 C -0.0237(10) 0.0933(10) 0.3895(6) 0.038(3) Uani 1 1 d . U
H94A H -0.0386 0.0518 0.3700 0.045 Uiso 1 1 calc R U
C95 C 0.0498(10) 0.1186(9) 0.3905(6) 0.037(3) Uani 1 1 d . U
H95A H 0.0872 0.0961 0.3704 0.044 Uiso 1 1 calc R U
C96 C 0.0731(10) 0.1777(9) 0.4206(6) 0.036(2) Uani 1 1 d . U
As3 As 0.84701(11) 0.69825(10) 0.04496(7) 0.0387(5) Uani 1 1 d . .
O13 O 0.8478(7) 0.6147(7) 0.0834(4) 0.045(3) Uani 1 1 d . U
O14 O 0.9502(7) 0.6811(7) 0.0333(5) 0.048(3) Uani 1 1 d . U
O15 O 0.7439(6) 0.7114(6) 0.0602(4) 0.034(2) Uani 1 1 d . U
O16 O 0.8718(7) 0.7666(7) 0.0917(4) 0.043(3) Uani 1 1 d . U
O17 O 0.8139(6) 0.6389(6) -0.0042(4) 0.035(2) Uani 1 1 d . U
O18 O 0.8498(7) 0.7808(7) 0.0045(4) 0.042(3) Uani 1 1 d . U
C97 C 0.9211(12) 0.5841(11) 0.0875(7) 0.051(3) Uani 1 1 d . U
C98 C 0.9420(12) 0.5253(11) 0.1188(8) 0.058(3) Uani 1 1 d . U
H98A H 0.9054 0.5042 0.1400 0.069 Uiso 1 1 calc R U
C99 C 1.0178(12) 0.5003(12) 0.1172(8) 0.061(3) Uani 1 1 d . U
H99A H 1.0333 0.4596 0.1372 0.073 Uiso 1 1 calc R U
C100 C 1.0735(13) 0.5319(11) 0.0874(8) 0.060(3) Uani 1 1 d . U
H10A H 1.1250 0.5117 0.0872 0.072 Uiso 1 1 calc R U
C101 C 1.0539(12) 0.5938(11) 0.0574(8) 0.057(3) Uani 1 1 d . U
H10B H 1.0911 0.6162 0.0371 0.068 Uiso 1 1 calc R U
C102 C 0.9751(12) 0.6204(11) 0.0597(8) 0.052(3) Uani 1 1 d . U
C103 C 0.7363(11) 0.7661(10) 0.0938(6) 0.037(3) Uani 1 1 d . U
C104 C 0.6663(11) 0.7915(10) 0.1115(6) 0.039(3) Uani 1 1 d . U
H10D H 0.6188 0.7677 0.1022 0.047 Uiso 1 1 calc R U
C105 C 0.6655(12) 0.8527(10) 0.1432(6) 0.042(3) Uani 1 1 d . U
H10E H 0.6175 0.8717 0.1551 0.051 Uiso 1 1 calc R U
C106 C 0.7351(11) 0.8845(11) 0.1568(6) 0.044(3) Uani 1 1 d . U
H10F H 0.7337 0.9269 0.1776 0.053 Uiso 1 1 calc R U
C107 C 0.8063(12) 0.8591(10) 0.1424(6) 0.043(3) Uani 1 1 d . U
H10G H 0.8535 0.8817 0.1532 0.052 Uiso 1 1 calc R U
C108 C 0.8062(11) 0.7978(10) 0.1106(6) 0.041(3) Uani 1 1 d . U
C109 C 0.8212(10) 0.6784(10) -0.0450(6) 0.039(3) Uani 1 1 d . U
C110 C 0.8089(10) 0.6476(11) -0.0886(6) 0.045(3) Uani 1 1 d . U
H11C H 0.7944 0.5953 -0.0919 0.054 Uiso 1 1 calc R U
C111 C 0.8181(11) 0.6939(12) -0.1280(7) 0.052(3) Uani 1 1 d . U
H11D H 0.8115 0.6737 -0.1584 0.062 Uiso 1 1 calc R U
C112 C 0.8368(11) 0.7692(12) -0.1210(7) 0.054(3) Uani 1 1 d . U
H11E H 0.8431 0.8009 -0.1476 0.065 Uiso 1 1 calc R U
C113 C 0.8476(11) 0.8039(12) -0.0754(7) 0.050(3) Uani 1 1 d . U
H11F H 0.8600 0.8567 -0.0716 0.060 Uiso 1 1 calc R U
C114 C 0.8387(10) 0.7554(11) -0.0386(7) 0.043(3) Uani 1 1 d . U
As4 As 0.24123(11) 0.88951(10) 0.14428(6) 0.0381(5) Uani 1 1 d . .
O19 O 0.1479(8) 0.9097(7) 0.1717(4) 0.051(3) Uani 1 1 d . U
O20 O 0.2840(8) 0.9700(7) 0.1776(4) 0.048(3) Uani 1 1 d . U
O21 O 0.2629(7) 0.8194(7) 0.1907(4) 0.042(3) Uani 1 1 d . U
O22 O 0.3403(7) 0.8705(7) 0.1228(4) 0.035(2) Uani 1 1 d . U
O23 O 0.1941(6) 0.8130(6) 0.1120(4) 0.034(2) Uani 1 1 d . U
O24 O 0.2248(6) 0.9529(6) 0.0948(4) 0.036(3) Uani 1 1 d . U
C115 C 0.1568(13) 0.9696(12) 0.2038(7) 0.054(3) Uani 1 1 d . U
C116 C 0.0956(14) 0.9914(12) 0.2325(7) 0.060(3) Uani 1 1 d . U
H11G H 0.0461 0.9668 0.2309 0.072 Uiso 1 1 calc R U
C117 C 0.1103(14) 1.0522(12) 0.2645(7) 0.063(3) Uani 1 1 d . U
H11I H 0.0695 1.0709 0.2838 0.075 Uiso 1 1 calc R U
C118 C 0.1833(13) 1.0834(12) 0.2675(7) 0.060(3) Uani 1 1 d . U
H11J H 0.1936 1.1223 0.2898 0.073 Uiso 1 1 calc R U
C119 C 0.2439(13) 1.0583(12) 0.2376(6) 0.056(3) Uani 1 1 d . U
H11K H 0.2940 1.0817 0.2393 0.067 Uiso 1 1 calc R U
C120 C 0.2309(13) 1.0015(11) 0.2067(7) 0.051(3) Uani 1 1 d . U
C121 C 0.3402(12) 0.7982(10) 0.1904(6) 0.043(3) Uani 1 1 d . U
C122 C 0.3744(12) 0.7523(11) 0.2229(6) 0.047(3) Uani 1 1 d . U
H12C H 0.3457 0.7329 0.2485 0.057 Uiso 1 1 calc R U
C123 C 0.4502(12) 0.7357(11) 0.2174(6) 0.048(3) Uani 1 1 d . U
H12D H 0.4743 0.7025 0.2394 0.058 Uiso 1 1 calc R U
C124 C 0.4948(12) 0.7636(11) 0.1819(6) 0.046(3) Uani 1 1 d . U
H12E H 0.5485 0.7503 0.1797 0.055 Uiso 1 1 calc R U
C125 C 0.4605(11) 0.8118(10) 0.1493(6) 0.043(3) Uani 1 1 d . U
H12F H 0.4900 0.8336 0.1247 0.051 Uiso 1 1 calc R U
C126 C 0.3814(11) 0.8270(10) 0.1539(6) 0.039(3) Uani 1 1 d . U
C127 C 0.1542(10) 0.8423(10) 0.0742(6) 0.039(3) Uani 1 1 d . U
C128 C 0.0992(11) 0.8034(11) 0.0505(7) 0.045(3) Uani 1 1 d . U
H12G H 0.0855 0.7524 0.0589 0.054 Uiso 1 1 calc R U
C129 C 0.0637(11) 0.8398(11) 0.0140(7) 0.052(3) Uani 1 1 d . U
H12H H 0.0256 0.8133 -0.0040 0.063 Uiso 1 1 calc R U
C130 C 0.0835(11) 0.9179(11) 0.0026(7) 0.051(3) Uani 1 1 d . U
H13A H 0.0583 0.9425 -0.0228 0.061 Uiso 1 1 calc R U
C131 C 0.1372(10) 0.9563(10) 0.0274(7) 0.043(3) Uani 1 1 d . U
H13B H 0.1509 1.0076 0.0197 0.052 Uiso 1 1 calc R U
C132 C 0.1726(10) 0.9189(10) 0.0651(6) 0.039(3) Uani 1 1 d . U
N1S N -0.0455(12) 0.8421(12) 0.2233(7) 0.090(6) Uiso 1 1 d D U
C1S C -0.0130(14) 0.8022(13) 0.1977(8) 0.077(6) Uiso 1 1 d D U
C2S C 0.0208(13) 0.7512(13) 0.1630(7) 0.067(6) Uiso 1 1 d D U
H2SA H 0.0724 0.7705 0.1540 0.101 Uiso 1 1 calc R U
H2SB H -0.0133 0.7493 0.1356 0.101 Uiso 1 1 calc R U
H2SC H 0.0262 0.6995 0.1761 0.101 Uiso 1 1 calc R U
N2S N 0.5662(14) 0.4491(15) 0.7343(9) 0.116(8) Uiso 1 1 d D U
C3S C 0.6276(15) 0.4344(19) 0.7179(11) 0.119(8) Uiso 1 1 d D U
C4S C 0.6977(14) 0.3911(17) 0.7046(9) 0.100(8) Uiso 1 1 d D U
H4SA H 0.7382 0.4268 0.6940 0.150 Uiso 1 1 calc R U
H4SB H 0.6847 0.3553 0.6795 0.150 Uiso 1 1 calc R U
H4SC H 0.7172 0.3623 0.7315 0.150 Uiso 1 1 calc R U
N3S N -0.0276(18) 0.318(2) 0.3394(11) 0.151(10) Uiso 1 1 d D U
C5S C 0.016(2) 0.282(3) 0.3177(14) 0.173(12) Uiso 1 1 d D U
C6S C 0.092(2) 0.248(3) 0.3091(14) 0.181(14) Uiso 1 1 d D U
H6SA H 0.1074 0.2581 0.2769 0.271 Uiso 1 1 calc R U
H6SB H 0.0890 0.1923 0.3141 0.271 Uiso 1 1 calc R U
H6SC H 0.1306 0.2701 0.3303 0.271 Uiso 1 1 calc R U
N4S N 0.9125(18) 0.1428(18) 0.7104(11) 0.143(9) Uiso 1 1 d D U
C7S C 0.898(2) 0.2074(19) 0.7163(15) 0.153(10) Uiso 1 1 d D U
C8S C 0.864(2) 0.2839(19) 0.7183(14) 0.160(12) Uiso 1 1 d D U
H8SA H 0.8998 0.3184 0.7350 0.240 Uiso 1 1 calc R U
H8SB H 0.8141 0.2816 0.7345 0.240 Uiso 1 1 calc R U
H8SC H 0.8559 0.3032 0.6866 0.240 Uiso 1 1 calc R U

loop_
_atom_site_aniso_label
_atom_site_aniso_U_11
_atom_site_aniso_U_22
_atom_site_aniso_U_33
_atom_site_aniso_U_23
_atom_site_aniso_U_13
_atom_site_aniso_U_12
Cu1 0.0383(13) 0.0135(10) 0.0384(12) 0.0026(9) -0.0041(10) -0.0010(9)
Cu2 0.0434(13) 0.0228(12) 0.0322(12) 0.0041(9) 0.0029(10) 0.0005(10)
N1 0.051(6) 0.018(5) 0.051(6) 0.000(5) 0.002(5) 0.006(5)
N2 0.043(5) 0.015(5) 0.048(5) 0.001(5) 0.007(5) 0.000(5)
N3 0.036(5) 0.025(5) 0.029(5) 0.003(4) -0.001(4) -0.006(5)
N4 0.046(6) 0.026(5) 0.025(5) 0.001(4) -0.007(5) -0.003(5)
N5 0.045(5) 0.014(5) 0.025(5) 0.012(4) 0.002(5) -0.002(5)
N6 0.043(5) 0.011(5) 0.020(5) 0.004(4) 0.001(4) 0.003(4)
N7 0.044(5) 0.013(5) 0.031(5) 0.005(4) -0.003(5) 0.006(4)
N8 0.042(5) 0.027(5) 0.031(5) 0.005(5) -0.001(5) 0.002(5)
C1 0.073(11) 0.019(8) 0.064(10) 0.001(8) -0.019(9) -0.002(8)
C2 0.059(6) 0.020(5) 0.055(6) 0.000(5) 0.001(6) 0.010(5)
C3 0.064(7) 0.025(6) 0.060(6) 0.005(6) 0.002(6) 0.012(6)
C4 0.061(6) 0.030(6) 0.065(6) 0.004(6) 0.004(6) 0.016(6)
C5 0.054(5) 0.031(5) 0.066(6) 0.007(5) 0.007(5) 0.010(5)
C6 0.048(5) 0.024(5) 0.054(5) 0.001(5) 0.006(5) 0.006(5)
C7 0.053(6) 0.042(6) 0.079(7) 0.010(6) 0.009(6) 0.013(6)
C8 0.051(6) 0.041(6) 0.078(7) 0.011(6) 0.011(6) 0.006(6)
C9 0.049(5) 0.033(5) 0.067(6) 0.006(5) 0.010(5) 0.004(5)
C10 0.045(5) 0.023(5) 0.053(5) 0.001(5) 0.008(5) 0.004(4)
C11 0.050(6) 0.031(6) 0.066(6) 0.007(6) 0.011(6) 0.001(5)
C12 0.049(6) 0.021(6) 0.059(6) 0.007(5) 0.006(6) 0.000(5)
C13 0.046(5) 0.015(5) 0.054(5) -0.001(5) 0.008(5) 0.000(5)
C14 0.052(6) 0.012(5) 0.053(6) -0.001(5) 0.003(5) -0.006(5)
C15 0.051(6) 0.013(5) 0.049(6) -0.005(5) 0.002(6) -0.003(5)
C16 0.048(6) 0.009(5) 0.044(6) -0.005(5) -0.001(5) -0.002(5)
C17 0.047(5) 0.011(5) 0.037(5) 0.000(4) -0.004(5) 0.002(4)
C18 0.048(6) 0.014(5) 0.035(5) 0.001(5) -0.003(5) 0.004(5)
C19 0.048(6) 0.014(5) 0.032(5) 0.005(5) 0.004(5) 0.006(5)
C20 0.042(5) 0.015(5) 0.034(5) 0.010(4) 0.003(4) 0.006(4)
C21 0.044(5) 0.016(5) 0.031(5) 0.008(4) 0.000(4) 0.006(4)
C22 0.044(6) 0.020(5) 0.040(6) 0.008(5) 0.004(5) 0.006(5)
C23 0.039(6) 0.019(5) 0.037(6) 0.012(5) 0.001(5) 0.005(5)
C24 0.041(5) 0.021(5) 0.037(5) 0.011(4) -0.001(4) 0.008(4)
C25 0.041(5) 0.021(5) 0.031(5) 0.009(4) 0.002(4) 0.005(4)
C26 0.045(6) 0.025(6) 0.040(6) 0.009(5) -0.002(5) 0.005(5)
C27 0.048(6) 0.028(6) 0.037(6) 0.008(5) -0.005(5) -0.002(5)
C28 0.047(6) 0.032(6) 0.034(5) 0.007(5) -0.002(5) 0.000(5)
C29 0.056(10) 0.045(10) 0.037(9) 0.001(8) -0.004(8) -0.006(9)
C30 0.049(9) 0.025(8) 0.030(8) 0.002(7) -0.001(7) -0.005(7)
C31 0.049(6) 0.020(5) 0.029(5) 0.007(5) -0.002(5) 0.001(5)
C32 0.052(6) 0.023(5) 0.028(6) 0.005(5) -0.002(5) 0.002(5)
C33 0.051(6) 0.021(5) 0.029(5) 0.009(5) -0.001(5) 0.001(5)
C34 0.047(5) 0.018(5) 0.029(5) 0.006(4) 0.001(4) 0.000(5)
C35 0.045(5) 0.012(4) 0.029(5) 0.005(4) 0.003(4) 0.000(4)
C36 0.048(6) 0.022(5) 0.028(5) 0.006(5) 0.006(5) 0.000(5)
C37 0.047(6) 0.025(6) 0.031(5) 0.006(5) 0.004(5) -0.002(5)
C38 0.048(5) 0.020(5) 0.030(5) 0.006(4) 0.000(4) -0.003(5)
C39 0.043(5) 0.012(4) 0.028(5) 0.008(4) 0.002(4) 0.000(4)
C40 0.048(6) 0.020(5) 0.029(5) 0.005(5) -0.006(5) -0.007(5)
C41 0.048(6) 0.018(5) 0.025(5) 0.007(5) -0.007(5) -0.004(5)
C42 0.045(5) 0.013(5) 0.026(5) 0.006(4) -0.001(4) 0.004(4)
C43 0.042(6) 0.016(5) 0.027(5) 0.003(5) 0.001(5) 0.006(5)
C44 0.039(6) 0.018(5) 0.027(5) 0.002(5) 0.000(5) 0.002(5)
C45 0.036(6) 0.023(5) 0.030(5) 0.004(5) -0.001(5) 0.002(5)
C46 0.037(5) 0.028(5) 0.031(5) 0.005(4) -0.001(4) 0.001(5)
C47 0.037(6) 0.037(6) 0.036(6) 0.007(5) 0.002(5) 0.002(5)
C48 0.038(6) 0.042(6) 0.036(6) 0.006(5) -0.003(5) -0.001(5)
C49 0.039(5) 0.039(5) 0.032(5) 0.006(5) -0.006(4) -0.008(5)
C50 0.039(5) 0.031(5) 0.029(5) 0.003(4) -0.004(4) -0.009(4)
C51 0.037(6) 0.037(6) 0.032(5) 0.009(5) -0.009(5) -0.012(5)
C52 0.040(6) 0.036(6) 0.029(5) 0.006(5) -0.011(5) -0.014(5)
C53 0.046(5) 0.031(5) 0.030(5) 0.002(5) -0.011(4) -0.013(5)
C54 0.042(5) 0.029(5) 0.025(5) 0.001(4) -0.008(4) -0.009(5)
C55 0.054(6) 0.027(6) 0.033(6) 0.006(5) -0.012(5) -0.012(5)
C56 0.054(6) 0.025(6) 0.036(6) 0.006(5) -0.011(5) -0.004(5)
C57 0.054(6) 0.022(5) 0.031(5) 0.005(5) -0.010(5) 0.000(5)
C58 0.077(11) 0.016(8) 0.040(9) 0.011(7) 0.004(8) 0.022(8)
Cu3 0.0589(15) 0.0223(12) 0.0333(12) -0.0053(9) 0.0107(11) -0.0059(11)
Cu4 0.0315(12) 0.0284(13) 0.0535(14) -0.0144(11) -0.0138(10) 0.0055(10)
N9 0.078(7) 0.031(5) 0.023(5) -0.004(5) -0.010(5) -0.019(5)
N10 0.059(6) 0.031(5) 0.033(5) -0.009(5) 0.007(5) -0.009(5)
N11 0.033(5) 0.016(5) 0.035(5) -0.006(4) -0.003(4) -0.005(4)
N12 0.046(5) 0.021(5) 0.028(5) 0.000(4) -0.014(5) 0.003(5)
N13 0.056(6) 0.026(5) 0.031(5) -0.005(5) -0.010(5) -0.001(5)
N14 0.039(5) 0.021(5) 0.028(5) -0.005(4) -0.002(4) -0.006(5)
N15 0.032(5) 0.057(6) 0.100(7) -0.029(6) -0.011(6) 0.006(5)
N16 0.053(6) 0.058(7) 0.125(8) -0.024(7) -0.030(7) 0.027(6)
C1A 0.100(12) 0.037(10) 0.039(9) 0.001(8) -0.015(9) -0.009(9)
C2A 0.086(7) 0.032(6) 0.028(5) 0.000(5) -0.011(5) -0.018(6)
C3A 0.086(7) 0.040(6) 0.033(6) 0.007(5) -0.015(6) -0.020(6)
C4A 0.080(7) 0.045(6) 0.032(6) 0.005(6) -0.015(6) -0.022(6)
C5A 0.074(6) 0.047(5) 0.027(5) 0.000(5) -0.010(5) -0.023(5)
C6A 0.070(6) 0.039(5) 0.025(5) -0.005(5) -0.005(5) -0.021(5)
C7A 0.072(7) 0.056(6) 0.032(6) -0.004(6) -0.006(6) -0.022(6)
C8A 0.068(7) 0.057(6) 0.034(6) -0.010(6) 0.002(6) -0.017(6)
C9A 0.061(6) 0.049(5) 0.034(5) -0.011(5) 0.005(5) -0.012(5)
C10A 0.063(6) 0.040(5) 0.028(5) -0.009(5) 0.002(5) -0.013(5)
C11A 0.059(6) 0.050(6) 0.041(6) -0.013(6) 0.012(5) -0.005(6)
C12A 0.057(6) 0.039(6) 0.045(6) -0.010(5) 0.011(5) -0.006(6)
C13A 0.056(6) 0.030(5) 0.040(5) -0.012(5) 0.009(5) -0.006(5)
C14A 0.056(6) 0.028(6) 0.043(6) -0.011(5) 0.008(5) -0.002(5)
C15A 0.050(6) 0.025(6) 0.044(6) -0.009(5) 0.007(5) 0.002(5)
C16A 0.045(6) 0.021(6) 0.039(6) -0.008(5) 0.008(5) 0.000(5)
C17A 0.038(5) 0.017(5) 0.033(5) -0.006(4) 0.000(4) -0.006(4)
C18A 0.039(6) 0.017(5) 0.029(5) -0.003(5) -0.002(5) -0.007(5)
C19A 0.035(5) 0.018(5) 0.027(5) 0.000(5) -0.006(5) -0.007(5)
C20A 0.034(5) 0.018(5) 0.029(5) 0.001(4) -0.005(4) -0.001(4)
C21A 0.034(5) 0.017(5) 0.030(5) -0.001(4) -0.005(4) 0.002(4)
C22A 0.035(5) 0.023(5) 0.034(5) 0.002(5) -0.004(5) -0.003(5)
C23A 0.036(6) 0.020(5) 0.033(5) 0.004(5) -0.002(5) 0.002(5)
C24A 0.041(5) 0.018(5) 0.029(5) 0.002(4) -0.005(4) 0.002(4)
C25A 0.039(5) 0.018(5) 0.029(5) -0.002(4) -0.008(4) 0.002(4)
C26A 0.047(6) 0.022(5) 0.027(5) -0.002(5) -0.006(5) -0.001(5)
C27A 0.051(6) 0.026(6) 0.029(6) -0.004(5) -0.013(5) 0.001(5)
C28A 0.050(6) 0.020(5) 0.031(5) -0.004(5) -0.017(5) 0.002(5)
C29A 0.071(10) 0.030(9) 0.048(9) -0.013(8) -0.032(8) 0.007(8)
C30A 0.083(11) 0.035(9) 0.031(8) -0.004(8) -0.001(8) -0.002(9)
C31A 0.063(6) 0.033(6) 0.037(5) -0.007(5) -0.011(5) 0.001(5)
C32A 0.064(7) 0.039(6) 0.043(6) -0.011(6) -0.018(6) 0.000(6)
C33A 0.060(6) 0.037(6) 0.043(6) -0.009(6) -0.019(5) -0.004(6)
C34A 0.051(5) 0.030(5) 0.037(5) -0.008(5) -0.015(5) -0.003(5)
C35A 0.048(5) 0.023(5) 0.028(5) -0.005(4) -0.011(4) -0.003(5)
C36A 0.048(6) 0.031(6) 0.041(6) -0.006(5) -0.012(5) -0.002(5)
C37A 0.046(6) 0.030(6) 0.038(6) -0.002(5) -0.007(5) 0.000(5)
C38A 0.042(5) 0.028(5) 0.030(5) -0.004(4) -0.005(4) 0.001(5)
C39A 0.043(5) 0.024(5) 0.027(4) -0.005(4) -0.007(4) -0.002(4)
C40A 0.043(6) 0.031(6) 0.026(5) -0.008(5) 0.000(5) 0.003(5)
C41A 0.042(6) 0.028(6) 0.028(5) -0.008(5) 0.000(5) -0.003(5)
C42A 0.040(5) 0.026(5) 0.033(5) -0.007(4) -0.004(4) -0.007(5)
C43A 0.042(6) 0.035(6) 0.041(6) -0.012(5) -0.002(5) -0.013(5)
C44A 0.044(6) 0.040(6) 0.053(6) -0.019(6) 0.004(6) -0.011(5)
C45A 0.041(6) 0.047(6) 0.067(6) -0.023(6) 0.006(6) -0.005(6)
C46A 0.037(5) 0.057(6) 0.088(6) -0.024(6) -0.002(5) -0.002(5)
C47A 0.041(6) 0.072(7) 0.105(7) -0.022(7) -0.005(6) -0.002(6)
C48A 0.049(6) 0.080(7) 0.120(8) -0.021(7) -0.008(7) 0.001(7)
C49A 0.051(6) 0.081(7) 0.127(7) -0.022(7) -0.011(6) 0.012(6)
C50A 0.043(5) 0.067(6) 0.118(7) -0.025(6) -0.017(6) 0.013(5)
C51A 0.061(7) 0.088(8) 0.135(8) -0.023(8) -0.011(7) 0.018(7)
C52A 0.065(7) 0.086(8) 0.136(8) -0.024(8) -0.016(7) 0.022(7)
C53A 0.066(6) 0.080(7) 0.132(7) -0.025(7) -0.021(6) 0.025(6)
C54A 0.054(6) 0.068(6) 0.125(7) -0.025(6) -0.023(6) 0.023(6)
C55A 0.072(7) 0.076(7) 0.133(8) -0.022(8) -0.027(7) 0.031(7)
C56A 0.069(7) 0.070(7) 0.132(9) -0.021(8) -0.034(8) 0.029(7)
C57A 0.061(7) 0.061(7) 0.132(8) -0.021(7) -0.035(7) 0.027(7)
C58A 0.079(12) 0.043(11) 0.141(14) -0.008(11) -0.049(12) 0.009(10)
As1 0.0631(14) 0.0227(11) 0.0525(12) 0.0109(9) 0.0217(10) 0.0029(10)
O1 0.099(8) 0.036(6) 0.045(6) 0.017(5) 0.015(6) 0.009(6)
O2 0.064(7) 0.034(6) 0.038(6) 0.005(5) 0.005(5) 0.008(5)
O3 0.092(8) 0.026(6) 0.044(6) 0.005(5) 0.027(6) 0.011(6)
O4 0.097(8) 0.059(8) 0.079(8) 0.020(6) 0.043(7) 0.005(7)
O5 0.052(6) 0.023(6) 0.079(7) 0.010(5) 0.007(6) -0.010(5)
O6 0.045(6) 0.012(5) 0.062(6) 0.012(5) 0.010(5) -0.001(5)
C61 0.093(7) 0.037(6) 0.046(5) 0.009(5) 0.008(6) 0.013(5)
C62 0.099(8) 0.041(7) 0.054(6) 0.008(6) 0.002(7) 0.013(6)
C63 0.101(8) 0.044(7) 0.058(7) 0.005(6) -0.005(7) 0.011(7)
C64 0.095(8) 0.045(7) 0.057(7) -0.001(6) -0.002(7) 0.013(7)
C65 0.086(8) 0.039(7) 0.050(6) -0.003(6) 0.001(6) 0.015(6)
C66 0.079(6) 0.035(6) 0.043(5) 0.002(5) 0.005(5) 0.013(5)
C67 0.104(7) 0.036(6) 0.062(6) 0.010(5) 0.035(6) 0.012(6)
C68 0.116(8) 0.040(7) 0.069(7) 0.007(6) 0.036(7) 0.016(7)
C69 0.122(9) 0.046(7) 0.079(8) 0.005(7) 0.040(8) 0.016(7)
C70 0.119(9) 0.056(8) 0.085(8) 0.003(7) 0.045(8) 0.019(8)
C71 0.113(9) 0.058(7) 0.082(8) 0.007(6) 0.045(7) 0.014(7)
C72 0.105(8) 0.050(6) 0.076(7) 0.012(5) 0.043(6) 0.013(6)
C73 0.052(6) 0.021(5) 0.075(6) 0.006(5) 0.012(5) -0.010(5)
C74 0.057(7) 0.023(6) 0.076(7) -0.001(6) 0.016(6) -0.013(5)
C75 0.054(7) 0.025(6) 0.075(7) -0.009(6) 0.016(6) -0.013(6)
C76 0.050(7) 0.023(6) 0.069(7) -0.011(6) 0.018(6) -0.012(5)
C77 0.047(6) 0.021(6) 0.069(7) -0.006(5) 0.017(6) -0.008(5)
C78 0.045(6) 0.017(5) 0.069(6) 0.003(5) 0.015(5) -0.007(5)
As2 0.0518(12) 0.0127(9) 0.0399(11) 0.0002(8) -0.0058(9) 0.0000(8)
O7 0.063(6) 0.024(6) 0.036(6) 0.006(5) -0.003(5) -0.008(5)
O8 0.077(7) 0.029(6) 0.043(6) 0.006(5) -0.015(6) -0.003(6)
O9 0.057(6) 0.014(5) 0.040(5) -0.010(5) -0.002(5) -0.004(5)
O10 0.048(6) 0.020(5) 0.041(5) 0.000(5) -0.005(5) 0.005(5)
O11 0.042(6) 0.013(5) 0.059(6) 0.001(5) -0.009(5) 0.008(5)
O12 0.042(6) 0.016(5) 0.050(6) -0.003(5) -0.003(5) -0.001(5)
C79 0.069(6) 0.027(5) 0.039(5) 0.004(5) -0.009(5) -0.011(5)
C80 0.078(7) 0.031(6) 0.046(6) 0.003(5) -0.013(6) -0.018(6)
C81 0.085(8) 0.036(6) 0.053(7) 0.002(6) -0.016(6) -0.019(6)
C82 0.086(8) 0.033(6) 0.054(7) 0.005(6) -0.020(6) -0.014(6)
C83 0.082(7) 0.031(6) 0.049(6) 0.004(5) -0.020(6) -0.009(6)
C84 0.075(6) 0.026(5) 0.042(5) 0.004(5) -0.015(5) -0.007(5)
C85 0.046(5) 0.024(5) 0.044(5) -0.008(5) -0.002(5) -0.004(5)
C86 0.041(6) 0.030(6) 0.046(6) -0.010(5) -0.004(5) -0.007(5)
C87 0.042(6) 0.035(6) 0.046(6) -0.011(5) -0.010(6) -0.001(5)
C88 0.042(6) 0.037(6) 0.048(6) -0.010(5) -0.010(6) 0.002(6)
C89 0.040(6) 0.031(6) 0.044(6) -0.006(5) -0.007(5) 0.003(5)
C90 0.043(5) 0.026(5) 0.041(5) -0.005(4) -0.003(5) 0.001(5)
C91 0.042(5) 0.013(5) 0.056(6) 0.007(4) -0.010(5) 0.002(4)
C92 0.042(6) 0.014(5) 0.058(6) 0.010(5) -0.013(5) 0.001(5)
C93 0.044(6) 0.016(6) 0.058(7) 0.010(5) -0.015(6) -0.002(5)
C94 0.043(6) 0.016(6) 0.054(6) 0.008(5) -0.012(6) -0.004(5)
C95 0.044(6) 0.014(5) 0.053(6) 0.007(5) -0.009(5) 0.001(5)
C96 0.044(5) 0.012(5) 0.053(5) 0.006(4) -0.006(5) 0.003(4)
As3 0.0380(11) 0.0220(10) 0.0561(12) 0.0020(9) -0.0197(9) -0.0082(8)
O13 0.048(6) 0.024(6) 0.063(6) 0.003(5) -0.033(5) -0.008(5)
O14 0.045(6) 0.020(5) 0.080(7) 0.005(5) -0.021(6) -0.008(5)
O15 0.043(6) 0.028(5) 0.031(5) -0.001(4) -0.011(5) -0.002(5)
O16 0.052(6) 0.025(6) 0.052(6) -0.001(5) -0.023(5) -0.012(5)
O17 0.037(5) 0.019(5) 0.049(6) -0.002(5) -0.019(5) -0.003(5)
O18 0.040(6) 0.034(6) 0.052(6) 0.013(5) -0.013(5) -0.005(5)
C97 0.053(6) 0.024(5) 0.074(6) -0.003(5) -0.036(5) -0.005(5)
C98 0.060(7) 0.028(6) 0.085(7) -0.005(6) -0.041(6) -0.004(6)
C99 0.062(7) 0.031(6) 0.090(8) -0.004(6) -0.044(6) -0.002(6)
C100 0.057(7) 0.032(6) 0.091(8) -0.002(6) -0.041(6) -0.003(6)
C101 0.053(6) 0.029(6) 0.088(7) -0.001(6) -0.035(6) -0.001(6)
C102 0.050(6) 0.025(5) 0.081(6) -0.001(5) -0.031(5) -0.005(5)
C103 0.051(5) 0.025(5) 0.034(5) 0.001(4) -0.012(5) -0.004(5)
C104 0.057(6) 0.027(6) 0.034(6) 0.000(5) -0.008(5) -0.005(6)
C105 0.064(7) 0.028(6) 0.034(6) 0.000(5) -0.009(6) -0.006(6)
C106 0.067(7) 0.029(6) 0.037(6) 0.002(5) -0.012(6) -0.005(6)
C107 0.063(6) 0.028(6) 0.038(6) 0.004(5) -0.017(6) -0.008(6)
C108 0.056(6) 0.025(5) 0.042(5) 0.003(5) -0.017(5) -0.005(5)
C109 0.035(5) 0.031(5) 0.050(5) 0.006(5) -0.016(5) -0.002(5)
C110 0.041(6) 0.039(6) 0.055(6) 0.006(6) -0.016(6) 0.000(6)
C111 0.047(6) 0.050(6) 0.058(7) 0.011(6) -0.018(6) 0.001(6)
C112 0.050(6) 0.052(7) 0.061(7) 0.015(6) -0.019(6) -0.001(6)
C113 0.045(6) 0.045(6) 0.060(6) 0.009(6) -0.017(6) -0.006(6)
C114 0.039(5) 0.037(5) 0.054(5) 0.010(5) -0.017(5) -0.004(5)
As4 0.0506(12) 0.0236(10) 0.0401(10) -0.0055(8) 0.0126(9) -0.0103(9)
O19 0.067(7) 0.037(6) 0.049(6) -0.018(5) 0.018(6) -0.010(6)
O20 0.069(7) 0.036(6) 0.039(6) -0.011(5) 0.008(5) -0.006(5)
O21 0.062(6) 0.028(6) 0.037(5) 0.000(5) 0.001(5) -0.015(5)
O22 0.047(6) 0.032(6) 0.026(5) 0.001(5) 0.006(5) -0.003(5)
O23 0.043(6) 0.012(5) 0.046(6) -0.004(4) 0.001(5) -0.004(4)
O24 0.040(6) 0.024(5) 0.046(6) 0.000(5) 0.005(5) -0.009(5)
C115 0.075(6) 0.041(6) 0.048(6) -0.015(5) 0.013(5) -0.008(5)
C116 0.084(7) 0.047(7) 0.049(6) -0.014(6) 0.012(6) -0.007(6)
C117 0.090(8) 0.048(7) 0.051(7) -0.008(6) 0.011(7) -0.005(7)
C118 0.088(8) 0.044(7) 0.050(7) -0.003(6) 0.010(6) -0.007(7)
C119 0.084(7) 0.039(6) 0.045(6) -0.003(6) 0.010(6) -0.014(6)
C120 0.075(6) 0.036(6) 0.043(5) -0.008(5) 0.010(5) -0.010(5)
C121 0.061(6) 0.031(5) 0.037(5) 0.000(5) 0.000(5) -0.008(5)
C122 0.067(7) 0.034(6) 0.041(6) 0.004(5) 0.002(6) -0.008(6)
C123 0.066(7) 0.037(6) 0.041(6) 0.007(6) 0.002(6) -0.004(6)
C124 0.059(7) 0.039(6) 0.039(6) 0.006(5) 0.001(6) -0.002(6)
C125 0.058(6) 0.036(6) 0.033(6) 0.003(5) 0.001(6) -0.001(6)
C126 0.054(5) 0.032(5) 0.031(5) 0.002(4) 0.001(5) -0.005(5)
C127 0.040(5) 0.023(5) 0.054(5) -0.005(5) 0.000(5) -0.002(5)
C128 0.045(6) 0.028(6) 0.063(7) -0.006(5) -0.007(6) -0.003(5)
C129 0.051(6) 0.034(6) 0.071(7) -0.004(6) -0.016(6) -0.005(6)
C130 0.050(6) 0.031(6) 0.071(7) 0.001(6) -0.018(6) -0.004(6)
C131 0.040(6) 0.026(6) 0.064(7) 0.005(5) -0.009(5) -0.010(5)
C132 0.038(5) 0.025(5) 0.054(6) -0.001(5) -0.001(5) -0.006(5)

loop_
_atom_type_symbol
_atom_type_description
_atom_type_scat_dispersion_real
_atom_type_scat_dispersion_imag
_atom_type_scat_source
C C 0.0033 0.0016 'International Tables Vol C Tables 4.2.6.8 and 6.1.1.4'
H H 0.0000 0.0000 'International Tables Vol C Tables 4.2.6.8 and 6.1.1.4'
N N 0.0061 0.0033 'International Tables Vol C Tables 4.2.6.8 and 6.1.1.4'
O O 0.0106 0.0060 'International Tables Vol C Tables 4.2.6.8 and 6.1.1.4'
Cu Cu 0.3201 1.2651 'International Tables Vol C Tables 4.2.6.8 and 6.1.1.4'
As As 0.0499 2.0058 'International Tables Vol C Tables 4.2.6.8 and 6.1.1.4'

loop_
_geom_angle_atom_site_label_1
_geom_angle_atom_site_label_2
_geom_angle_atom_site_label_3
_geom_angle
N6 Cu1 N1 124.4(5)
N6 Cu1 N2 136.3(5)
N1 Cu1 N2 83.5(6)
N6 Cu1 N5 82.4(5)
N1 Cu1 N5 122.2(5)
N2 Cu1 N5 112.4(5)
N4 Cu2 N8 124.3(5)
N4 Cu2 N7 121.5(5)
N8 Cu2 N7 82.4(5)
N4 Cu2 N3 82.7(5)
N8 Cu2 N3 118.0(5)
N7 Cu2 N3 133.7(5)
C2 N1 C6 119.8(16)
C2 N1 Cu1 130.0(14)
C6 N1 Cu1 110.2(11)
C13 N2 C10 118.7(16)
C13 N2 Cu1 129.6(12)
C10 N2 Cu1 111.2(11)
C46 N3 C50 118.5(14)
C46 N3 Cu2 130.9(11)
C50 N3 Cu2 110.5(11)
C54 N4 C57 119.1(14)
C54 N4 Cu2 111.8(11)
C57 N4 Cu2 129.0(12)
C31 N5 C35 117.3(14)
C31 N5 Cu1 130.2(12)
C35 N5 Cu1 112.1(10)
C42 N6 C39 117.9(14)
C42 N6 Cu1 129.9(11)
C39 N6 Cu1 112.2(10)
C21 N7 C17 118.5(14)
C21 N7 Cu2 112.5(10)
C17 N7 Cu2 129.0(11)
C28 N8 C25 118.1(15)
C28 N8 Cu2 130.4(12)
C25 N8 Cu2 111.5(11)
N1 C2 C3 120.8(18)
N1 C2 C1 117.5(16)
C3 C2 C1 121.7(16)
C4 C3 C2 118.6(18)
C3 C4 C5 122.1(19)
C7 C5 C6 120.1(18)
C7 C5 C4 124.4(19)
C6 C5 C4 115.5(19)
N1 C6 C5 123.1(17)
N1 C6 C10 118.5(16)
C5 C6 C10 118.4(17)
C8 C7 C5 121(2)
C7 C8 C9 120(2)
C10 C9 C8 120.2(18)
C10 C9 C11 118.1(18)
C8 C9 C11 121.6(19)
N2 C10 C9 124.2(16)
N2 C10 C6 116.2(16)
C9 C10 C6 119.6(17)
C12 C11 C9 115.6(18)
C11 C12 C13 123.0(17)
N2 C13 C12 120.3(17)
N2 C13 C14 120.0(16)
C12 C13 C14 119.7(15)
C13 C14 C15 114.1(15)
C16 C15 C14 113.3(14)
C15 C16 C17 110.4(13)
N7 C17 C18 121.2(15)
N7 C17 C16 117.0(14)
C18 C17 C16 121.8(15)
C19 C18 C17 119.6(16)
C18 C19 C20 120.0(15)
C22 C20 C21 121.4(16)
C22 C20 C19 123.5(15)
C21 C20 C19 115.1(15)
N7 C21 C20 125.6(15)
N7 C21 C25 117.0(14)
C20 C21 C25 117.3(15)
C23 C22 C20 121.8(16)
C22 C23 C24 120.5(16)
C26 C24 C25 118.0(15)
C26 C24 C23 123.5(16)
C25 C24 C23 118.4(16)
N8 C25 C24 122.9(15)
N8 C25 C21 116.6(15)
C24 C25 C21 120.4(15)
C27 C26 C24 118.5(17)
C26 C27 C28 120.1(17)
N8 C28 C27 122.2(16)
N8 C28 C29 116.6(16)
C27 C28 C29 121.1(16)
N5 C31 C32 121.1(16)
N5 C31 C30 115.5(15)
C32 C31 C30 123.4(15)
C33 C32 C31 121.8(16)
C32 C33 C34 118.0(16)
C35 C34 C33 116.5(16)
C35 C34 C36 120.1(15)
C33 C34 C36 123.4(16)
N5 C35 C34 125.0(15)
N5 C35 C39 116.4(14)
C34 C35 C39 118.5(15)
C37 C36 C34 120.8(16)
C36 C37 C38 122.2(17)
C39 C38 C40 116.9(15)
C39 C38 C37 118.1(15)
C40 C38 C37 125.0(16)
N6 C39 C38 123.1(14)
N6 C39 C35 116.7(14)
C38 C39 C35 120.2(15)
C41 C40 C38 119.7(16)
C40 C41 C42 120.8(15)
N6 C42 C41 121.7(15)
N6 C42 C43 116.9(14)
C41 C42 C43 121.4(14)
C42 C43 C44 113.4(13)
C43 C44 C45 111.7(13)
C46 C45 C44 112.6(13)
N3 C46 C47 122.9(15)
N3 C46 C45 119.0(15)
C47 C46 C45 118.1(15)
C48 C47 C46 120.2(17)
C47 C48 C49 119.1(17)
C50 C49 C48 117.4(16)
C50 C49 C51 118.8(16)
C48 C49 C51 123.8(17)
N3 C50 C49 122.0(16)
N3 C50 C54 116.1(15)
C49 C50 C54 121.8(15)
C52 C51 C49 118.8(17)
C51 C52 C53 124.5(17)
C55 C53 C52 127.3(16)
C55 C53 C54 113.5(16)
C52 C53 C54 119.2(16)
N4 C54 C50 118.8(15)
N4 C54 C53 124.4(16)
C50 C54 C53 116.9(16)
C56 C55 C53 122.9(16)
C55 C56 C57 118.8(17)
N4 C57 C56 120.9(17)
N4 C57 C58 117.2(15)
C56 C57 C58 121.9(16)
N14 Cu3 N9 123.6(6)
N14 Cu3 N10 132.5(6)
N9 Cu3 N10 83.0(6)
N14 Cu3 N13 82.5(5)
N9 Cu3 N13 122.5(6)
N10 Cu3 N13 118.0(6)
N16 Cu4 N12 123.7(8)
N16 Cu4 N11 124.3(7)
N12 Cu4 N11 83.2(5)
N16 Cu4 N15 81.8(8)
N12 Cu4 N15 119.3(6)
N11 Cu4 N15 130.2(7)
C2A N9 C6A 117.3(16)
C2A N9 Cu3 130.3(14)
C6A N9 Cu3 112.3(12)
C13A N10 C10A 117.7(16)
C13A N10 Cu3 131.7(13)
C10A N10 Cu3 110.5(12)
C17A N11 C21A 118.2(13)
C17A N11 Cu4 130.2(11)
C21A N11 Cu4 111.6(10)
C28A N12 C25A 117.7(14)
C28A N12 Cu4 131.1(12)
C25A N12 Cu4 111.0(10)
C31A N13 C35A 118.2(15)
C31A N13 Cu3 129.1(13)
C35A N13 Cu3 112.5(10)
C42A N14 C39A 116.7(13)
C42A N14 Cu3 131.1(11)
C39A N14 Cu3 112.2(10)
C50A N15 C46A 119.9(19)
C50A N15 Cu4 111.1(17)
C46A N15 Cu4 128.9(14)
C57A N16 C54A 118(2)
C57A N16 Cu4 129.3(17)
C54A N16 Cu4 112.1(17)
N9 C2A C3A 120(2)
N9 C2A C1A 116.7(17)
C3A C2A C1A 123.0(18)
C4A C3A C2A 121(2)
C3A C4A C5A 119(2)
C4A C5A C6A 120(2)
C4A C5A C7A 123.4(19)
C6A C5A C7A 116.3(19)
N9 C6A C5A 121.7(19)
N9 C6A C10A 116.1(16)
C5A C6A C10A 122.0(19)
C8A C7A C5A 121.2(19)
C7A C8A C9A 123(2)
C10A C9A C11A 115.7(18)
C10A C9A C8A 118(2)
C11A C9A C8A 126(2)
C9A C10A N10 123.0(18)
C9A C10A C6A 119.0(18)
N10 C10A C6A 118.0(17)
C12A C11A C9A 121.7(19)
C11A C12A C13A 120.0(19)
N10 C13A C12A 121.8(17)
N10 C13A C14A 116.8(16)
C12A C13A C14A 121.4(17)
C13A C14A C15A 113.3(15)
C16A C15A C14A 112.1(15)
C17A C16A C15A 112.6(14)
N11 C17A C18A 121.1(15)
N11 C17A C16A 116.8(14)
C18A C17A C16A 122.0(14)
C19A C18A C17A 120.1(15)
C18A C19A C20A 120.1(15)
C21A C20A C19A 117.5(14)
C21A C20A C22A 117.3(14)
C19A C20A C22A 125.2(14)
C20A C21A N11 122.8(14)
C20A C21A C25A 120.5(14)
N11 C21A C25A 116.6(14)
C23A C22A C20A 122.4(16)
C22A C23A C24A 120.5(16)
C25A C24A C26A 117.4(15)
C25A C24A C23A 119.5(14)
C26A C24A C23A 123.1(15)
N12 C25A C24A 122.9(14)
N12 C25A C21A 117.2(14)
C24A C25A C21A 119.8(14)
C27A C26A C24A 119.3(16)
C28A C27A C26A 119.2(15)
N12 C28A C27A 123.1(15)
N12 C28A C29A 114.0(15)
C27A C28A C29A 122.9(15)
N13 C31A C32A 120.1(17)
N13 C31A C30A 119.0(17)
C32A C31A C30A 120.9(17)
C31A C32A C33A 122.8(17)
C32A C33A C34A 116.8(18)
C35A C34A C33A 117.2(17)
C35A C34A C36A 120.2(15)
C33A C34A C36A 122.4(17)
N13 C35A C34A 124.7(15)
N13 C35A C39A 116.1(15)
C34A C35A C39A 119.1(15)
C37A C36A C34A 119.7(17)
C36A C37A C38A 122.3(17)
C37A C38A C39A 121.0(15)
C37A C38A C40A 124.6(15)
C39A C38A C40A 114.3(15)
N14 C39A C38A 125.6(14)
N14 C39A C35A 116.7(14)
C38A C39A C35A 117.6(15)
C41A C40A C38A 120.5(15)
C40A C41A C42A 119.7(15)
N14 C42A C41A 123.0(15)
N14 C42A C43A 116.1(14)
C41A C42A C43A 120.9(15)
C42A C43A C44A 113.0(15)
C45A C44A C43A 114.2(15)
C46A C45A C44A 113.5(17)
N15 C46A C47A 123(2)
N15 C46A C45A 118.7(18)
C47A C46A C45A 118(2)
C48A C47A C46A 115(2)
C47A C48A C49A 120(2)
C50A C49A C48A 122(2)
C50A C49A C51A 118(3)
C48A C49A C51A 120(2)
N15 C50A C49A 119(2)
N15 C50A C54A 116(2)
C49A C50A C54A 124(2)
C52A C51A C49A 118(3)
C51A C52A C53A 128(3)
C52A C53A C55A 133(3)
C52A C53A C54A 114(3)
C55A C53A C54A 113(3)
N16 C54A C50A 118(2)
N16 C54A C53A 124(3)
C50A C54A C53A 117(2)
C56A C55A C53A 123(3)
C55A C56A C57A 118(3)
N16 C57A C56A 124(2)
N16 C57A C58A 117(2)
C56A C57A C58A 119(3)
O5 As1 O6 88.5(6)
O5 As1 O4 90.8(7)
O6 As1 O4 95.2(6)
O5 As1 O3 177.2(6)
O6 As1 O3 89.7(5)
O4 As1 O3 87.3(7)
O5 As1 O1 88.9(6)
O6 As1 O1 176.0(6)
O4 As1 O1 87.9(7)
O3 As1 O1 93.0(6)
O5 As1 O2 95.2(6)
O6 As1 O2 89.2(5)
O4 As1 O2 172.7(7)
O3 As1 O2 86.9(6)
O1 As1 O2 88.0(6)
C61 O1 As1 111.3(12)
C66 O2 As1 109.0(11)
C67 O3 As1 110.5(14)
C72 O4 As1 109.4(15)
C73 O5 As1 108.9(11)
C78 O6 As1 109.5(10)
O1 C61 C62 123.3(19)
O1 C61 C66 114.5(18)
C62 C61 C66 122(2)
C63 C62 C61 118(2)
C62 C63 C64 122(2)
C63 C64 C65 118(2)
C66 C65 C64 119(2)
C65 C66 O2 124.2(18)
C65 C66 C61 119(2)
O2 C66 C61 116.4(19)
O3 C67 C72 117(2)
O3 C67 C68 122(2)
C72 C67 C68 121(2)
C67 C68 C69 117(3)
C70 C69 C68 122(3)
C69 C70 C71 122(2)
C70 C71 C72 118(3)
C67 C72 C71 120(3)
C67 C72 O4 114(2)
C71 C72 O4 126(2)
O5 C73 C78 116.5(18)
O5 C73 C74 123.6(16)
C78 C73 C74 120(2)
C73 C74 C75 119.4(17)
C76 C75 C74 117.8(19)
C75 C76 C77 122(2)
C78 C77 C76 119.0(17)
O6 C78 C73 115.0(18)
O6 C78 C77 123.6(15)
C73 C78 C77 121.3(19)
O8 As2 O7 88.1(6)
O8 As2 O9 88.2(5)
O7 As2 O9 95.6(5)
O8 As2 O11 90.2(6)
O7 As2 O11 175.3(5)
O9 As2 O11 88.8(5)
O8 As2 O12 93.1(5)
O7 As2 O12 87.5(5)
O9 As2 O12 176.8(5)
O11 As2 O12 88.2(5)
O8 As2 O10 175.1(6)
O7 As2 O10 88.4(5)
O9 As2 O10 88.7(5)
O11 As2 O10 93.6(5)
O12 As2 O10 90.3(5)
C79 O7 As2 108.0(11)
C84 O8 As2 111.1(11)
C85 O9 As2 110.1(10)
C90 O10 As2 109.9(10)
C91 O11 As2 110.2(11)
C96 O12 As2 110.9(10)
C84 C79 O7 118.6(18)
C84 C79 C80 119.9(18)
O7 C79 C80 121.6(18)
C81 C80 C79 119(2)
C82 C81 C80 120(2)
C83 C82 C81 120(2)
C82 C83 C84 121(2)
C79 C84 C83 121(2)
C79 C84 O8 114.1(17)
C83 C84 O8 125.4(19)
O9 C85 C86 123.9(16)
O9 C85 C90 116.6(15)
C86 C85 C90 119.5(17)
C85 C86 C87 117.5(17)
C88 C87 C86 121.5(17)
C87 C88 C89 121.3(18)
C90 C89 C88 117.6(17)
C89 C90 O10 123.3(16)
C89 C90 C85 122.5(17)
O10 C90 C85 114.1(15)
O11 C91 C92 122.6(16)
O11 C91 C96 115.5(15)
C92 C91 C96 121.9(16)
C91 C92 C93 114.6(17)
C92 C93 C94 125.2(17)
C95 C94 C93 118.0(17)
C94 C95 C96 121.5(18)
O12 C96 C95 126.6(16)
O12 C96 C91 114.6(15)
C95 C96 C91 118.9(16)
O14 As3 O13 88.7(6)
O14 As3 O15 176.2(5)
O13 As3 O15 87.7(5)
O14 As3 O17 93.6(5)
O13 As3 O17 91.2(5)
O15 As3 O17 87.7(5)
O14 As3 O16 91.2(6)
O13 As3 O16 94.1(5)
O15 As3 O16 87.9(5)
O17 As3 O16 173.0(5)
O14 As3 O18 89.1(5)
O13 As3 O18 177.5(6)
O15 As3 O18 94.6(5)
O17 As3 O18 87.8(5)
O16 As3 O18 87.2(5)
C97 O13 As3 111.6(12)
C102 O14 As3 108.9(12)
C103 O15 As3 110.5(10)
C108 O16 As3 111.2(10)
C109 O17 As3 110.4(10)
C114 O18 As3 108.9(11)
O13 C97 C102 112.8(17)
O13 C97 C98 125(2)
C102 C97 C98 122.4(19)
C99 C98 C97 117(2)
C98 C99 C100 123(2)
C99 C100 C101 121(2)
C100 C101 C102 116(2)
O14 C102 C97 117.9(17)
O14 C102 C101 121.2(19)
C97 C102 C101 120.9(18)
O15 C103 C104 124.9(16)
O15 C103 C108 115.9(16)
C104 C103 C108 119.3(17)
C103 C104 C105 119.8(17)
C106 C105 C104 118.8(19)
C107 C106 C105 124.0(18)
C106 C107 C108 116.6(18)
O16 C108 C103 114.1(15)
O16 C108 C107 124.3(16)
C103 C108 C107 121.5(18)
O17 C109 C110 124.9(16)
O17 C109 C114 113.1(16)
C110 C109 C114 121.9(18)
C109 C110 C111 119.7(19)
C112 C111 C110 118(2)
C111 C112 C113 124(2)
C114 C113 C112 115.4(19)
O18 C114 C113 120.1(17)
O18 C114 C109 118.5(16)
C113 C114 C109 121.3(19)
O23 As4 O19 88.5(5)
O23 As4 O24 88.8(5)
O19 As4 O24 95.1(6)
O23 As4 O22 96.0(5)
O19 As4 O22 173.9(5)
O24 As4 O22 89.2(5)
O23 As4 O21 88.4(5)
O19 As4 O21 89.4(6)
O24 As4 O21 174.7(5)
O22 As4 O21 86.6(5)
O23 As4 O20 176.9(6)
O19 As4 O20 88.6(6)
O24 As4 O20 90.3(5)
O22 As4 O20 87.0(5)
O21 As4 O20 92.7(5)
C115 O19 As4 109.6(12)
C120 O20 As4 111.3(12)
C121 O21 As4 111.4(10)
C126 O22 As4 110.7(10)
C127 O23 As4 110.5(10)
C132 O24 As4 108.9(10)
C120 C115 C116 123.1(19)
C120 C115 O19 115.8(17)
C116 C115 O19 121.0(18)
C115 C116 C117 117(2)
C118 C117 C116 120(2)
C117 C118 C119 121(2)
C120 C119 C118 120(2)
C119 C120 O20 127(2)
C119 C120 C115 118.9(19)
O20 C120 C115 114.5(17)
C122 C121 C126 121.5(19)
C122 C121 O21 124.5(17)
C126 C121 O21 114.0(16)
C123 C122 C121 117.4(18)
C122 C123 C124 123.8(19)
C123 C124 C125 118.9(19)
C126 C125 C124 117.5(17)
C121 C126 O22 116.2(17)
C121 C126 C125 120.8(17)
O22 C126 C125 123.0(15)
C128 C127 O23 123.8(16)
C128 C127 C132 123.2(18)
O23 C127 C132 112.9(15)
C127 C128 C129 117.6(18)
C128 C129 C130 120.5(18)
C131 C130 C129 120.8(19)
C130 C131 C132 118.2(17)
O24 C132 C127 116.4(16)
O24 C132 C131 124.1(15)
C127 C132 C131 119.5(17)
N1S C1S C2S 175(3)
N2S C3S C4S 161(3)
N3S C5S C6S 154(4)
N4S C7S C8S 167(5)

loop_
_geom_bond_atom_site_label_1
_geom_bond_atom_site_label_2
_geom_bond_distance
Cu1 N6 2.011(13)
Cu1 N1 2.024(14)
Cu1 N2 2.036(14)
Cu1 N5 2.042(13)
Cu2 N4 2.021(13)
Cu2 N8 2.044(14)
Cu2 N7 2.045(13)
Cu2 N3 2.046(14)
N1 C2 1.30(2)
N1 C6 1.37(2)
N2 C13 1.31(2)
N2 C10 1.36(2)
N3 C46 1.31(2)
N3 C50 1.38(2)
N4 C54 1.33(2)
N4 C57 1.37(2)
N5 C31 1.34(2)
N5 C35 1.36(2)
N6 C42 1.341(19)
N6 C39 1.380(19)
N7 C21 1.33(2)
N7 C17 1.34(2)
N8 C28 1.31(2)
N8 C25 1.37(2)
C1 C2 1.50(3)
C2 C3 1.46(3)
C3 C4 1.33(3)
C4 C5 1.42(3)
C5 C7 1.40(3)
C5 C6 1.40(3)
C6 C10 1.45(2)
C7 C8 1.37(3)
C8 C9 1.40(3)
C9 C10 1.39(3)
C9 C11 1.44(3)
C11 C12 1.37(3)
C12 C13 1.43(2)
C13 C14 1.48(2)
C14 C15 1.54(2)
C15 C16 1.53(2)
C16 C17 1.53(2)
C17 C18 1.41(2)
C18 C19 1.38(2)
C19 C20 1.42(2)
C20 C22 1.39(2)
C20 C21 1.39(2)
C21 C25 1.47(2)
C22 C23 1.36(2)
C23 C24 1.43(2)
C24 C26 1.39(2)
C24 C25 1.41(2)
C26 C27 1.38(2)
C27 C28 1.41(2)
C28 C29 1.53(2)
C30 C31 1.50(2)
C31 C32 1.38(2)
C32 C33 1.38(2)
C33 C34 1.41(2)
C34 C35 1.38(2)
C34 C36 1.43(2)
C35 C39 1.45(2)
C36 C37 1.32(2)
C37 C38 1.43(2)
C38 C39 1.40(2)
C38 C40 1.41(2)
C40 C41 1.36(2)
C41 C42 1.39(2)
C42 C43 1.51(2)
C43 C44 1.53(2)
C44 C45 1.54(2)
C45 C46 1.51(2)
C46 C47 1.39(2)
C47 C48 1.36(2)
C48 C49 1.42(3)
C49 C50 1.40(2)
C49 C51 1.46(2)
C50 C54 1.44(2)
C51 C52 1.32(2)
C52 C53 1.41(2)
C53 C55 1.40(2)
C53 C54 1.44(2)
C55 C56 1.38(2)
C56 C57 1.39(2)
C57 C58 1.45(2)
Cu3 N14 2.018(13)
Cu3 N9 2.027(14)
Cu3 N10 2.029(15)
Cu3 N13 2.041(15)
Cu4 N16 1.981(17)
Cu4 N12 2.032(14)
Cu4 N11 2.032(13)
Cu4 N15 2.055(17)
N9 C2A 1.33(2)
N9 C6A 1.37(2)
N10 C13A 1.32(2)
N10 C10A 1.39(2)
N11 C17A 1.312(19)
N11 C21A 1.381(19)
N12 C28A 1.34(2)
N12 C25A 1.39(2)
N13 C31A 1.35(2)
N13 C35A 1.35(2)
N14 C42A 1.339(19)
N14 C39A 1.37(2)
N15 C50A 1.34(3)
N15 C46A 1.36(3)
N16 C57A 1.31(3)
N16 C54A 1.34(3)
C1A C2A 1.50(3)
C2A C3A 1.43(3)
C3A C4A 1.31(3)
C4A C5A 1.36(3)
C5A C6A 1.38(3)
C5A C7A 1.47(3)
C6A C10A 1.43(3)
C7A C8A 1.30(3)
C8A C9A 1.43(3)
C9A C10A 1.39(3)
C9A C11A 1.39(3)
C11A C12A 1.33(3)
C12A C13A 1.40(2)
C13A C14A 1.53(2)
C14A C15A 1.53(2)
C15A C16A 1.53(2)
C16A C17A 1.50(2)
C17A C18A 1.42(2)
C18A C19A 1.33(2)
C19A C20A 1.40(2)
C20A C21A 1.37(2)
C20A C22A 1.48(2)
C21A C25A 1.44(2)
C22A C23A 1.31(2)
C23A C24A 1.43(2)
C24A C25A 1.39(2)
C24A C26A 1.42(2)
C26A C27A 1.39(2)
C27A C28A 1.38(2)
C28A C29A 1.48(2)
C30A C31A 1.47(2)
C31A C32A 1.36(3)
C32A C33A 1.40(3)
C33A C34A 1.41(2)
C34A C35A 1.38(2)
C34A C36A 1.46(2)
C35A C39A 1.47(2)
C36A C37A 1.33(2)
C37A C38A 1.39(2)
C38A C39A 1.41(2)
C38A C40A 1.43(2)
C40A C41A 1.38(2)
C41A C42A 1.40(2)
C42A C43A 1.49(2)
C43A C44A 1.53(2)
C44A C45A 1.49(3)
C45A C46A 1.47(3)
C46A C47A 1.44(3)
C47A C48A 1.38(3)
C48A C49A 1.40(4)
C49A C50A 1.37(3)
C49A C51A 1.42(3)
C50A C54A 1.41(4)
C51A C52A 1.32(4)
C52A C53A 1.42(4)
C53A C55A 1.44(4)
C53A C54A 1.46(3)
C55A C56A 1.33(3)
C56A C57A 1.44(3)
C57A C58A 1.46(3)
As1 O5 1.823(13)
As1 O6 1.825(11)
As1 O4 1.836(15)
As1 O3 1.854(14)
As1 O1 1.859(13)
As1 O2 1.860(12)
O1 C61 1.36(2)
O2 C66 1.39(2)
O3 C67 1.34(2)
O4 C72 1.42(3)
O5 C73 1.36(2)
O6 C78 1.36(2)
C61 C62 1.38(3)
C61 C66 1.40(3)
C62 C63 1.33(3)
C63 C64 1.40(3)
C64 C65 1.43(3)
C65 C66 1.34(3)
C67 C72 1.35(3)
C67 C68 1.38(3)
C68 C69 1.41(3)
C69 C70 1.28(3)
C70 C71 1.38(4)
C71 C72 1.40(3)
C73 C78 1.37(2)
C73 C74 1.40(3)
C74 C75 1.45(3)
C75 C76 1.35(2)
C76 C77 1.41(3)
C77 C78 1.38(3)
As2 O8 1.822(12)
As2 O7 1.831(12)
As2 O9 1.838(10)
As2 O11 1.839(12)
As2 O12 1.843(11)
As2 O10 1.845(11)
O7 C79 1.39(2)
O8 C84 1.37(2)
O9 C85 1.35(2)
O10 C90 1.39(2)
O11 C91 1.35(2)
O12 C96 1.34(2)
C79 C84 1.32(3)
C79 C80 1.40(3)
C80 C81 1.38(3)
C81 C82 1.35(3)
C82 C83 1.34(3)
C83 C84 1.37(3)
C85 C86 1.39(2)
C85 C90 1.40(2)
C86 C87 1.40(2)
C87 C88 1.36(2)
C88 C89 1.39(2)
C89 C90 1.36(2)
C91 C92 1.39(2)
C91 C96 1.42(2)
C92 C93 1.40(2)
C93 C94 1.40(2)
C94 C95 1.33(2)
C95 C96 1.40(2)
As3 O14 1.823(12)
As3 O13 1.828(12)
As3 O15 1.835(11)
As3 O17 1.840(11)
As3 O16 1.845(11)
As3 O18 1.850(11)
O13 C97 1.37(2)
O14 C102 1.37(2)
O15 C103 1.364(19)
O16 C108 1.36(2)
O17 C109 1.37(2)
O18 C114 1.33(2)
C97 C102 1.38(3)
C97 C98 1.41(3)
C98 C99 1.37(3)
C99 C100 1.40(3)
C100 C101 1.42(3)
C101 C102 1.43(3)
C103 C104 1.38(2)
C103 C108 1.40(2)
C104 C105 1.40(2)
C105 C106 1.37(2)
C106 C107 1.36(3)
C107 C108 1.41(2)
C109 C110 1.38(3)
C109 C114 1.39(3)
C110 C111 1.40(3)
C111 C112 1.36(3)
C112 C113 1.46(3)
C113 C114 1.37(3)
As4 O23 1.811(11)
As4 O19 1.818(12)
As4 O24 1.821(11)
As4 O22 1.837(11)
As4 O21 1.846(12)
As4 O20 1.848(12)
O19 C115 1.40(2)
O20 C120 1.35(2)
O21 C121 1.37(2)
O22 C126 1.37(2)
O23 C127 1.38(2)
O24 C132 1.37(2)
C115 C120 1.39(3)
C115 C116 1.39(3)
C116 C117 1.43(3)
C117 C118 1.36(3)
C118 C119 1.42(3)
C119 C120 1.35(3)
C121 C122 1.36(2)
C121 C126 1.36(2)
C122 C123 1.34(3)
C123 C124 1.37(2)
C124 C125 1.39(2)
C125 C126 1.39(2)
C127 C128 1.34(2)
C127 C132 1.39(2)
C128 C129 1.37(3)
C129 C130 1.44(3)
C130 C131 1.34(2)
C131 C132 1.40(2)
N1S C1S 1.157(12)
C1S C2S 1.458(13)
N2S C3S 1.182(13)
C3S C4S 1.469(13)
N3S C5S 1.168(14)
C5S C6S 1.443(14)
N4S C7S 1.165(13)
C7S C8S 1.455(13)

loop_
_geom_torsion_atom_site_label_1
_geom_torsion_atom_site_label_2
_geom_torsion_atom_site_label_3
_geom_torsion_atom_site_label_4
_geom_torsion
C6 N1 C2 C3 -2(3)
Cu1 N1 C2 C3 179.2(13)
C6 N1 C2 C1 178.9(16)
Cu1 N1 C2 C1 0(3)
N1 C2 C3 C4 0(3)
C1 C2 C3 C4 178.9(18)
C2 C3 C4 C5 0(3)
C3 C4 C5 C7 -178(2)
C3 C4 C5 C6 2(3)
C2 N1 C6 C5 4(3)
Cu1 N1 C6 C5 -176.7(15)
C2 N1 C6 C10 -178.0(17)
Cu1 N1 C6 C10 1(2)
C7 C5 C6 N1 175.7(18)
C4 C5 C6 N1 -4(3)
C7 C5 C6 C10 -2(3)
C4 C5 C6 C10 178.2(18)
C6 C5 C7 C8 2(3)
C4 C5 C7 C8 -179(2)
C5 C7 C8 C9 1(3)
C7 C8 C9 C10 -2(3)
C7 C8 C9 C11 -179(2)
C13 N2 C10 C9 2(3)
Cu1 N2 C10 C9 174.8(15)
C13 N2 C10 C6 -178.9(16)
Cu1 N2 C10 C6 -6(2)
C8 C9 C10 N2 -179.5(18)
C11 C9 C10 N2 -2(3)
C8 C9 C10 C6 2(3)
C11 C9 C10 C6 178.7(18)
N1 C6 C10 N2 4(3)
C5 C6 C10 N2 -178.5(17)
N1 C6 C10 C9 -177.4(17)
C5 C6 C10 C9 0(3)
C10 C9 C11 C12 2(3)
C8 C9 C11 C12 179.1(19)
C9 C11 C12 C13 -2(3)
C10 N2 C13 C12 -2(3)
Cu1 N2 C13 C12 -172.6(13)
C10 N2 C13 C14 177.3(16)
Cu1 N2 C13 C14 6(3)
C11 C12 C13 N2 1(3)
C11 C12 C13 C14 -177.4(17)
N2 C13 C14 C15 112.1(18)
C12 C13 C14 C15 -69(2)
C13 C14 C15 C16 164.8(14)
C14 C15 C16 C17 63.5(18)
C21 N7 C17 C18 -1(2)
Cu2 N7 C17 C18 -179.0(11)
C21 N7 C17 C16 178.2(13)
Cu2 N7 C17 C16 0(2)
C15 C16 C17 N7 86.8(18)
C15 C16 C17 C18 -94.0(18)
N7 C17 C18 C19 2(2)
C16 C17 C18 C19 -176.9(14)
C17 C18 C19 C20 -1(2)
C18 C19 C20 C22 178.3(15)
C18 C19 C20 C21 -2(2)
C17 N7 C21 C20 -2(2)
Cu2 N7 C21 C20 176.4(13)
C17 N7 C21 C25 -177.2(13)
Cu2 N7 C21 C25 1.1(17)
C22 C20 C21 N7 -176.8(15)
C19 C20 C21 N7 3(2)
C22 C20 C21 C25 -2(2)
C19 C20 C21 C25 178.6(13)
C21 C20 C22 C23 0(2)
C19 C20 C22 C23 179.6(15)
C20 C22 C23 C24 -1(2)
C22 C23 C24 C26 -178.8(15)
C22 C23 C24 C25 4(2)
C28 N8 C25 C24 -1(2)
Cu2 N8 C25 C24 179.4(12)
C28 N8 C25 C21 -178.3(14)
Cu2 N8 C25 C21 1.9(17)
C26 C24 C25 N8 -1(2)
C23 C24 C25 N8 176.8(14)
C26 C24 C25 C21 176.7(14)
C23 C24 C25 C21 -6(2)
N7 C21 C25 N8 -2(2)
C20 C21 C25 N8 -177.8(14)
N7 C21 C25 C24 -179.7(14)
C20 C21 C25 C24 5(2)
C25 C24 C26 C27 1(2)
C23 C24 C26 C27 -176.8(15)
C24 C26 C27 C28 1(2)
C25 N8 C28 C27 2(2)
Cu2 N8 C28 C27 -177.8(12)
C25 N8 C28 C29 -177.2(15)
Cu2 N8 C28 C29 3(2)
C26 C27 C28 N8 -3(3)
C26 C27 C28 C29 177.0(16)
C35 N5 C31 C32 0(2)
Cu1 N5 C31 C32 -172.5(11)
C35 N5 C31 C30 -179.9(13)
Cu1 N5 C31 C30 8(2)
N5 C31 C32 C33 -1(2)
C30 C31 C32 C33 178.7(15)
C31 C32 C33 C34 -2(2)
C32 C33 C34 C35 6(2)
C32 C33 C34 C36 -176.1(15)
C31 N5 C35 C34 5(2)
Cu1 N5 C35 C34 178.4(12)
C31 N5 C35 C39 -178.0(13)
Cu1 N5 C35 C39 -4.1(16)
C33 C34 C35 N5 -8(2)
C36 C34 C35 N5 174.4(14)
C33 C34 C35 C39 175.0(14)
C36 C34 C35 C39 -3(2)
C35 C34 C36 C37 1(2)
C33 C34 C36 C37 -176.6(15)
C34 C36 C37 C38 2(2)
C36 C37 C38 C39 -3(2)
C36 C37 C38 C40 176.9(16)
C42 N6 C39 C38 -1(2)
Cu1 N6 C39 C38 178.3(12)
C42 N6 C39 C35 179.9(13)
Cu1 N6 C39 C35 -0.6(16)
C40 C38 C39 N6 2(2)
C37 C38 C39 N6 -178.0(14)
C40 C38 C39 C35 -178.7(14)
C37 C38 C39 C35 1(2)
N5 C35 C39 N6 3(2)
C34 C35 C39 N6 -179.1(13)
N5 C35 C39 C38 -175.7(14)
C34 C35 C39 C38 2(2)
C39 C38 C40 C41 -2(2)
C37 C38 C40 C41 178.5(15)
C38 C40 C41 C42 0(2)
C39 N6 C42 C41 0(2)
Cu1 N6 C42 C41 -179.9(11)
C39 N6 C42 C43 177.5(12)
Cu1 N6 C42 C43 -1.9(19)
C40 C41 C42 N6 1(2)
C40 C41 C42 C43 -177.0(14)
N6 C42 C43 C44 84.6(17)
C41 C42 C43 C44 -97.5(17)
C42 C43 C44 C45 67.7(17)
C43 C44 C45 C46 172.4(13)
C50 N3 C46 C47 3(2)
Cu2 N3 C46 C47 -176.8(12)
C50 N3 C46 C45 -179.0(14)
Cu2 N3 C46 C45 1(2)
C44 C45 C46 N3 116.2(17)
C44 C45 C46 C47 -65.5(19)
N3 C46 C47 C48 -3(3)
C45 C46 C47 C48 179.0(15)
C46 C47 C48 C49 1(3)
C47 C48 C49 C50 1(2)
C47 C48 C49 C51 178.3(16)
C46 N3 C50 C49 -1(2)
Cu2 N3 C50 C49 178.5(13)
C46 N3 C50 C54 -176.3(14)
Cu2 N3 C50 C54 3.3(17)
C48 C49 C50 N3 -1(2)
C51 C49 C50 N3 -178.3(15)
C48 C49 C50 C54 174.3(15)
C51 C49 C50 C54 -3(2)
C50 C49 C51 C52 2(2)
C48 C49 C51 C52 -175.7(16)
C49 C51 C52 C53 2(3)
C51 C52 C53 C55 178.7(17)
C51 C52 C53 C54 -4(3)
C57 N4 C54 C50 -178.1(14)
Cu2 N4 C54 C50 -0.2(18)
C57 N4 C54 C53 3(2)
Cu2 N4 C54 C53 -179.0(12)
N3 C50 C54 N4 -2(2)
C49 C50 C54 N4 -177.3(15)
N3 C50 C54 C53 176.6(14)
C49 C50 C54 C53 1(2)
C55 C53 C54 N4 -1(2)
C52 C53 C54 N4 -179.3(15)
C55 C53 C54 C50 179.9(14)
C52 C53 C54 C50 2(2)
C52 C53 C55 C56 -179.3(16)
C54 C53 C55 C56 3(2)
C53 C55 C56 C57 -6(2)
C54 N4 C57 C56 -7(2)
Cu2 N4 C57 C56 176.0(12)
C54 N4 C57 C58 174.8(15)
Cu2 N4 C57 C58 -3(2)
C55 C56 C57 N4 8(2)
C55 C56 C57 C58 -173.4(16)
C6A N9 C2A C3A -3(2)
Cu3 N9 C2A C3A -180.0(12)
C6A N9 C2A C1A 177.5(15)
Cu3 N9 C2A C1A 1(2)
N9 C2A C3A C4A -1(3)
C1A C2A C3A C4A 178.2(18)
C2A C3A C4A C5A 3(3)
C3A C4A C5A C6A -1(3)
C3A C4A C5A C7A 175.7(17)
C2A N9 C6A C5A 5(2)
Cu3 N9 C6A C5A -177.2(13)
C2A N9 C6A C10A -178.7(15)
Cu3 N9 C6A C10A -1.3(18)
C4A C5A C6A N9 -3(3)
C7A C5A C6A N9 179.7(15)
C4A C5A C6A C10A -179.1(17)
C7A C5A C6A C10A 4(3)
C4A C5A C7A C8A -177.3(18)
C6A C5A C7A C8A -1(3)
C5A C7A C8A C9A -6(3)
C7A C8A C9A C10A 9(3)
C7A C8A C9A C11A -175.8(19)
C11A C9A C10A N10 -1(3)
C8A C9A C10A N10 175.2(16)
C11A C9A C10A C6A 179.0(16)
C8A C9A C10A C6A -5(3)
C13A N10 C10A C9A 1(3)
Cu3 N10 C10A C9A 177.1(14)
C13A N10 C10A C6A -178.8(16)
Cu3 N10 C10A C6A -2.6(19)
N9 C6A C10A C9A -177.0(16)
C5A C6A C10A C9A -1(3)
N9 C6A C10A N10 3(2)
C5A C6A C10A N10 178.6(16)
C10A C9A C11A C12A -2(3)
C8A C9A C11A C12A -177.4(19)
C9A C11A C12A C13A 4(3)
C10A N10 C13A C12A 1(3)
Cu3 N10 C13A C12A -173.8(13)
C10A N10 C13A C14A -178.8(15)
Cu3 N10 C13A C14A 6(3)
C11A C12A C13A N10 -4(3)
C11A C12A C13A C14A 176.2(18)
N10 C13A C14A C15A 121.1(18)
C12A C13A C14A C15A -59(2)
C13A C14A C15A C16A 166.9(14)
C14A C15A C16A C17A 61.1(18)
C21A N11 C17A C18A 0(2)
Cu4 N11 C17A C18A 179.9(11)
C21A N11 C17A C16A 177.9(14)
Cu4 N11 C17A C16A -2(2)
C15A C16A C17A N11 88.2(18)
C15A C16A C17A C18A -93.8(18)
N11 C17A C18A C19A 0(2)
C16A C17A C18A C19A -177.6(15)
C17A C18A C19A C20A 0(2)
C18A C19A C20A C21A -1(2)
C18A C19A C20A C22A 178.7(15)
C19A C20A C21A N11 2(2)
C22A C20A C21A N11 -178.4(14)
C19A C20A C21A C25A 179.8(14)
C22A C20A C21A C25A 0(2)
C17A N11 C21A C20A -1(2)
Cu4 N11 C21A C20A 179.1(12)
C17A N11 C21A C25A -179.1(14)
Cu4 N11 C21A C25A 1.0(17)
C21A C20A C22A C23A -1(2)
C19A C20A C22A C23A 178.7(16)
C20A C22A C23A C24A 1(2)
C22A C23A C24A C25A 1(2)
C22A C23A C24A C26A 179.6(15)
C28A N12 C25A C24A 1(2)
Cu4 N12 C25A C24A 177.0(12)
C28A N12 C25A C21A 177.3(14)
Cu4 N12 C25A C21A -7.2(17)
C26A C24A C25A N12 -5(2)
C23A C24A C25A N12 173.4(14)
C26A C24A C25A C21A 178.8(14)
C23A C24A C25A C21A -2(2)
C20A C21A C25A N12 -173.9(14)
N11 C21A C25A N12 4(2)
C20A C21A C25A C24A 2(2)
N11 C21A C25A C24A -179.7(14)
C25A C24A C26A C27A 5(2)
C23A C24A C26A C27A -173.9(15)
C24A C26A C27A C28A -1(2)
C25A N12 C28A C27A 3(2)
Cu4 N12 C28A C27A -171.2(12)
C25A N12 C28A C29A -175.4(15)
Cu4 N12 C28A C29A 10(2)
C26A C27A C28A N12 -4(3)
C26A C27A C28A C29A 174.9(17)
C35A N13 C31A C32A 5(3)
Cu3 N13 C31A C32A 179.5(14)
C35A N13 C31A C30A -176.7(16)
Cu3 N13 C31A C30A -2(2)
N13 C31A C32A C33A -1(3)
C30A C31A C32A C33A -179.5(18)
C31A C32A C33A C34A -3(3)
C32A C33A C34A C35A 3(3)
C32A C33A C34A C36A -173.1(17)
C31A N13 C35A C34A -5(3)
Cu3 N13 C35A C34A 179.4(14)
C31A N13 C35A C39A 174.9(15)
Cu3 N13 C35A C39A -0.7(19)
C33A C34A C35A N13 1(3)
C36A C34A C35A N13 177.0(16)
C33A C34A C35A C39A -178.7(16)
C36A C34A C35A C39A -3(3)
C35A C34A C36A C37A 2(3)
C33A C34A C36A C37A 177.8(18)
C34A C36A C37A C38A -1(3)
C36A C37A C38A C39A 1(3)
C36A C37A C38A C40A 178.5(17)
C42A N14 C39A C38A -2(2)
Cu3 N14 C39A C38A 177.8(14)
C42A N14 C39A C35A -178.5(14)
Cu3 N14 C39A C35A 1.2(18)
C37A C38A C39A N14 -178.4(16)
C40A C38A C39A N14 4(2)
C37A C38A C39A C35A -2(2)
C40A C38A C39A C35A -179.3(15)
N13 C35A C39A N14 0(2)
C34A C35A C39A N14 179.6(15)
N13 C35A C39A C38A -177.2(15)
C34A C35A C39A C38A 3(2)
C37A C38A C40A C41A 179.5(17)
C39A C38A C40A C41A -3(2)
C38A C40A C41A C42A 0(3)
C39A N14 C42A C41A -2(2)
Cu3 N14 C42A C41A 178.8(12)
C39A N14 C42A C43A 179.0(14)
Cu3 N14 C42A C43A -1(2)
C40A C41A C42A N14 2(3)
C40A C41A C42A C43A -178.2(16)
N14 C42A C43A C44A 86.7(19)
C41A C42A C43A C44A -92.8(19)
C42A C43A C44A C45A 64(2)
C43A C44A C45A C46A 164.8(16)
C50A N15 C46A C47A 3(4)
Cu4 N15 C46A C47A -173.0(16)
C50A N15 C46A C45A -175(2)
Cu4 N15 C46A C45A 9(3)
C44A C45A C46A N15 117(2)
C44A C45A C46A C47A -61(3)
N15 C46A C47A C48A 1(4)
C45A C46A C47A C48A 179(2)
C46A C47A C48A C49A -7(4)
C47A C48A C49A C50A 10(5)
C47A C48A C49A C51A -173(3)
C46A N15 C50A C49A 0(4)
Cu4 N15 C50A C49A 176(2)
C46A N15 C50A C54A -179(2)
Cu4 N15 C50A C54A -3(3)
C48A C49A C50A N15 -6(4)
C51A C49A C50A N15 177(2)
C48A C49A C50A C54A 173(3)
C51A C49A C50A C54A -4(4)
C50A C49A C51A C52A 1(4)
C48A C49A C51A C52A -176(3)
C49A C51A C52A C53A 0(5)
C51A C52A C53A C55A 178(3)
C51A C52A C53A C54A 2(5)
C57A N16 C54A C50A -179(3)
Cu4 N16 C54A C50A -5(3)
C57A N16 C54A C53A 2(4)
Cu4 N16 C54A C53A 175(2)
N15 C50A C54A N16 5(4)
C49A C50A C54A N16 -174(3)
N15 C50A C54A C53A -175(2)
C49A C50A C54A C53A 6(4)
C52A C53A C54A N16 175(3)
C55A C53A C54A N16 -2(4)
C52A C53A C54A C50A -5(4)
C55A C53A C54A C50A 178(3)
C52A C53A C55A C56A -175(3)
C54A C53A C55A C56A 1(4)
C53A C55A C56A C57A 0(4)
C54A N16 C57A C56A 0(4)
Cu4 N16 C57A C56A -172.6(19)
C54A N16 C57A C58A -180(2)
Cu4 N16 C57A C58A 8(4)
C55A C56A C57A N16 -1(4)
C55A C56A C57A C58A 179(3)
O5 As1 O1 C61 102.7(14)
O4 As1 O1 C61 -166.5(14)
O3 As1 O1 C61 -79.3(14)
O2 As1 O1 C61 7.4(14)
O5 As1 O2 C66 -97.2(12)
O6 As1 O2 C66 174.4(12)
O3 As1 O2 C66 84.6(12)
O1 As1 O2 C66 -8.5(12)
O6 As1 O3 C67 105.5(13)
O4 As1 O3 C67 10.3(13)
O1 As1 O3 C67 -77.4(13)
O2 As1 O3 C67 -165.3(13)
O5 As1 O4 C72 171.0(13)
O6 As1 O4 C72 -100.4(13)
O3 As1 O4 C72 -10.9(13)
O1 As1 O4 C72 82.2(14)
O6 As1 O5 C73 -10.5(12)
O4 As1 O5 C73 84.6(12)
O1 As1 O5 C73 172.5(12)
O2 As1 O5 C73 -99.6(12)
O5 As1 O6 C78 11.1(11)
O4 As1 O6 C78 -79.5(12)
O3 As1 O6 C78 -166.8(11)
O2 As1 O6 C78 106.4(11)
As1 O1 C61 C62 174.2(17)
As1 O1 C61 C66 -4(2)
O1 C61 C62 C63 -180(2)
C66 C61 C62 C63 -1(3)
C61 C62 C63 C64 0(3)
C62 C63 C64 C65 1(3)
C63 C64 C65 C66 -2(3)
C64 C65 C66 O2 -177.1(18)
C64 C65 C66 C61 1(3)
As1 O2 C66 C65 -173.8(17)
As1 O2 C66 C61 8(2)
O1 C61 C66 C65 179.4(18)
C62 C61 C66 C65 1(3)
O1 C61 C66 O2 -3(3)
C62 C61 C66 O2 178.7(19)
As1 O3 C67 C72 -7(2)
As1 O3 C67 C68 172.6(17)
O3 C67 C68 C69 -175.5(19)
C72 C67 C68 C69 4(3)
C67 C68 C69 C70 -3(4)
C68 C69 C70 C71 4(4)
C69 C70 C71 C72 -6(4)
O3 C67 C72 C71 173(2)
C68 C67 C72 C71 -7(4)
O3 C67 C72 O4 -2(3)
C68 C67 C72 O4 179(2)
C70 C71 C72 C67 7(4)
C70 C71 C72 O4 -178(2)
As1 O4 C72 C67 10(2)
As1 O4 C72 C71 -165(2)
As1 O5 C73 C78 8(2)
As1 O5 C73 C74 -169.8(15)
O5 C73 C74 C75 175.9(17)
C78 C73 C74 C75 -2(3)
C73 C74 C75 C76 4(3)
C74 C75 C76 C77 -4(3)
C75 C76 C77 C78 0(3)
As1 O6 C78 C73 -9.3(19)
As1 O6 C78 C77 171.6(15)
O5 C73 C78 O6 1(2)
C74 C73 C78 O6 178.7(16)
O5 C73 C78 C77 -179.9(17)
C74 C73 C78 C77 -2(3)
C76 C77 C78 O6 -177.7(16)
C76 C77 C78 C73 3(3)
O8 As2 O7 C79 2.2(11)
O9 As2 O7 C79 -85.8(11)
O12 As2 O7 C79 95.4(11)
O10 As2 O7 C79 -174.3(11)
O7 As2 O8 C84 -2.8(11)
O9 As2 O8 C84 92.8(11)
O11 As2 O8 C84 -178.4(11)
O12 As2 O8 C84 -90.2(11)
O8 As2 O9 C85 176.8(11)
O7 As2 O9 C85 -95.3(11)
O11 As2 O9 C85 86.6(11)
O10 As2 O9 C85 -7.0(11)
O7 As2 O10 C90 102.0(11)
O9 As2 O10 C90 6.4(11)
O11 As2 O10 C90 -82.3(11)
O12 As2 O10 C90 -170.5(11)
O8 As2 O11 C91 87.0(10)
O9 As2 O11 C91 175.2(10)
O12 As2 O11 C91 -6.0(10)
O10 As2 O11 C91 -96.2(10)
O8 As2 O12 C96 -82.5(11)
O7 As2 O12 C96 -170.5(11)
O11 As2 O12 C96 7.6(11)
O10 As2 O12 C96 101.1(11)
As2 O7 C79 C84 -1(2)
As2 O7 C79 C80 178.9(14)
C84 C79 C80 C81 1(3)
O7 C79 C80 C81 -178.9(16)
C79 C80 C81 C82 -2(3)
C80 C81 C82 C83 2(3)
C81 C82 C83 C84 0(3)
O7 C79 C84 C83 -179.9(16)
C80 C79 C84 C83 0(3)
O7 C79 C84 O8 -1(2)
C80 C79 C84 O8 178.9(16)
C82 C83 C84 C79 0(3)
C82 C83 C84 O8 -179.2(18)
As2 O8 C84 C79 3(2)
As2 O8 C84 C83 -178.3(16)
As2 O9 C85 C86 -172.7(14)
As2 O9 C85 C90 6.2(19)
O9 C85 C86 C87 178.4(16)
C90 C85 C86 C87 0(3)
C85 C86 C87 C88 0(3)
C86 C87 C88 C89 1(3)
C87 C88 C89 C90 -1(3)
C88 C89 C90 O10 -177.1(15)
C88 C89 C90 C85 0(3)
As2 O10 C90 C89 172.8(14)
As2 O10 C90 C85 -4.5(18)
O9 C85 C90 C89 -178.5(16)
C86 C85 C90 C89 0(3)
O9 C85 C90 O10 -1(2)
C86 C85 C90 O10 177.8(15)
As2 O11 C91 C92 -174.4(13)
As2 O11 C91 C96 3.4(17)
O11 C91 C92 C93 178.0(14)
C96 C91 C92 C93 0(2)
C91 C92 C93 C94 -1(2)
C92 C93 C94 C95 -1(3)
C93 C94 C95 C96 3(2)
As2 O12 C96 C95 171.8(14)
As2 O12 C96 C91 -7.4(17)
C94 C95 C96 O12 178.0(16)
C94 C95 C96 C91 -3(2)
O11 C91 C96 O12 3(2)
C92 C91 C96 O12 -179.5(15)
O11 C91 C96 C95 -176.5(14)
C92 C91 C96 C95 1(2)
O14 As3 O13 C97 3.8(12)
O15 As3 O13 C97 -175.0(12)
O17 As3 O13 C97 97.3(12)
O16 As3 O13 C97 -87.2(12)
O13 As3 O14 C102 -2.9(11)
O17 As3 O14 C102 -94.0(11)
O16 As3 O14 C102 91.1(11)
O18 As3 O14 C102 178.2(11)
O13 As3 O15 C103 98.6(10)
O17 As3 O15 C103 -170.2(10)
O16 As3 O15 C103 4.4(10)
O18 As3 O15 C103 -82.6(10)
O14 As3 O16 C108 177.9(11)
O13 As3 O16 C108 -93.4(11)
O15 As3 O16 C108 -5.8(11)
O18 As3 O16 C108 88.9(11)
O14 As3 O17 C109 -78.3(11)
O13 As3 O17 C109 -167.0(11)
O15 As3 O17 C109 105.3(11)
O18 As3 O17 C109 10.7(11)
O14 As3 O18 C114 84.7(11)
O15 As3 O18 C114 -96.4(11)
O17 As3 O18 C114 -8.9(11)
O16 As3 O18 C114 175.9(11)
As3 O13 C97 C102 -3.7(19)
As3 O13 C97 C98 172.2(15)
O13 C97 C98 C99 178.3(17)
C102 C97 C98 C99 -6(3)
C97 C98 C99 C100 2(3)
C98 C99 C100 C101 1(3)
C99 C100 C101 C102 0(3)
As3 O14 C102 C97 2(2)
As3 O14 C102 C101 179.8(15)
O13 C97 C102 O14 1(2)
C98 C97 C102 O14 -174.6(17)
O13 C97 C102 C101 -176.8(17)
C98 C97 C102 C101 7(3)
C100 C101 C102 O14 178.2(17)
C100 C101 C102 C97 -4(3)
As3 O15 C103 C104 177.3(14)
As3 O15 C103 C108 -2.2(17)
O15 C103 C104 C105 -174.5(15)
C108 C103 C104 C105 5(2)
C103 C104 C105 C106 -2(2)
C104 C105 C106 C107 -2(3)
C105 C106 C107 C108 2(3)
As3 O16 C108 C103 5.9(18)
As3 O16 C108 C107 -171.0(14)
O15 C103 C108 O16 -2(2)
C104 C103 C108 O16 178.0(15)
O15 C103 C108 C107 174.5(15)
C104 C103 C108 C107 -5(3)
C106 C107 C108 O16 178.3(16)
C106 C107 C108 C103 2(3)
As3 O17 C109 C110 173.2(14)
As3 O17 C109 C114 -10.1(18)
O17 C109 C110 C111 179.8(16)
C114 C109 C110 C111 3(3)
C109 C110 C111 C112 -2(3)
C110 C111 C112 C113 0(3)
C111 C112 C113 C114 1(3)
As3 O18 C114 C113 -172.0(15)
As3 O18 C114 C109 5(2)
C112 C113 C114 O18 177.9(16)
C112 C113 C114 C109 1(3)
O17 C109 C114 O18 3(2)
C110 C109 C114 O18 180.0(16)
O17 C109 C114 C113 -179.5(16)
C110 C109 C114 C113 -3(3)
O23 As4 O19 C115 178.3(12)
O24 As4 O19 C115 -93.1(12)
O21 As4 O19 C115 89.8(12)
O20 As4 O19 C115 -2.9(12)
O19 As4 O20 C120 3.2(13)
O24 As4 O20 C120 98.3(13)
O22 As4 O20 C120 -172.6(13)
O21 As4 O20 C120 -86.1(13)
O23 As4 O21 C121 104.6(11)
O19 As4 O21 C121 -166.8(11)
O22 As4 O21 C121 8.5(11)
O20 As4 O21 C121 -78.3(11)
O23 As4 O22 C126 -97.3(11)
O24 As4 O22 C126 174.0(11)
O21 As4 O22 C126 -9.2(11)
O20 As4 O22 C126 83.7(11)
O19 As4 O23 C127 80.6(11)
O24 As4 O23 C127 -14.5(11)
O22 As4 O23 C127 -103.6(10)
O21 As4 O23 C127 170.0(11)
O23 As4 O24 C132 13.6(11)
O19 As4 O24 C132 -74.8(11)
O22 As4 O24 C132 109.6(11)
O20 As4 O24 C132 -163.4(11)
As4 O19 C115 C120 2(2)
As4 O19 C115 C116 -174.1(17)
C120 C115 C116 C117 3(3)
O19 C115 C116 C117 179.2(18)
C115 C116 C117 C118 -3(3)
C116 C117 C118 C119 3(3)
C117 C118 C119 C120 -2(3)
C118 C119 C120 O20 -177.1(19)
C118 C119 C120 C115 2(3)
As4 O20 C120 C119 176.3(18)
As4 O20 C120 C115 -3(2)
C116 C115 C120 C119 -3(3)
O19 C115 C120 C119 -178.7(18)
C116 C115 C120 O20 176.5(19)
O19 C115 C120 O20 0(3)
As4 O21 C121 C122 174.3(15)
As4 O21 C121 C126 -6.0(19)
C126 C121 C122 C123 -1(3)
O21 C121 C122 C123 178.9(17)
C121 C122 C123 C124 2(3)
C122 C123 C124 C125 0(3)
C123 C124 C125 C126 -2(3)
C122 C121 C126 O22 178.2(16)
O21 C121 C126 O22 -2(2)
C122 C121 C126 C125 -2(3)
O21 C121 C126 C125 178.7(15)
As4 O22 C126 C121 8.3(19)
As4 O22 C126 C125 -172.0(14)
C124 C125 C126 C121 3(3)
C124 C125 C126 O22 -176.8(16)
As4 O23 C127 C128 -163.4(15)
As4 O23 C127 C132 12.0(18)
O23 C127 C128 C129 179.3(17)
C132 C127 C128 C129 4(3)
C127 C128 C129 C130 -2(3)
C128 C129 C130 C131 0(3)
C129 C130 C131 C132 -1(3)
As4 O24 C132 C127 -10.0(18)
As4 O24 C132 C131 169.3(15)
C128 C127 C132 O24 174.2(16)
O23 C127 C132 O24 -1(2)
C128 C127 C132 C131 -5(3)
O23 C127 C132 C131 179.4(15)
C130 C131 C132 O24 -176.1(17)
C130 C131 C132 C127 3(3)
